data_1572661
loop_
_publ_author_name
'Bajaj, Neha'
'Mavragani, Niki'
'Kitos, Alexandros A.'
'Chartrand, Daniel'
'Maris, Thierry'
'Mansikkam\"aki, Akseli'
'Murugesu, Muralee'

_publ_section_title
;
 Hard single-molecule magnet behavior and strong magnetic coupling in
 pyrazinyl radical-bridged lanthanide metallocenes
;
_journal_name_full CHEM
_journal_page_first 2484
_journal_page_last 2499
_journal_paper_doi 10.1016/j.chempr.2024.04.006
_journal_volume 10
_journal_year 2024
_chemical_formula_moiety 'C96 H136 Gd4 N8, 10(C4 H8 O)'
_chemical_formula_sum 'C136 H216 Gd4 N8 O10'
_chemical_formula_weight 2752.16
_chemical_name_systematic
;
tetrakis(\m-pyrazine radical anion)-octakis(pentamethylcyclopentadienyl)
-tetra-gadolinium(III) tetrahydrofuran solvate


;
_space_group_crystal_system triclinic
_space_group_IT_number 2
_space_group_name_Hall '-P 1'
_space_group_name_H-M_alt 'P -1'
_atom_sites_solution_hydrogens geom
_atom_sites_solution_primary dual
_cell_angle_alpha 62.586(2)
_cell_angle_beta 89.513(2)
_cell_angle_gamma 78.844(2)
_cell_formula_units_Z 1
_cell_length_a 13.2525(6)
_cell_length_b 16.5811(7)
_cell_length_c 17.3758(7)
_cell_measurement_reflns_used 9881
_cell_measurement_temperature 90
_cell_measurement_theta_max 52.694
_cell_measurement_theta_min 2.674
_cell_volume 3311.1(3)
_citation_doi 10.1016/j.chempr.2024.04.006
_computing_cell_refinement
;
SAINT (2019) V8.40A; Integration Software for Single Crystal Data.
Bruker AXS Inc., Madison, WI 53719-1173.
;
_computing_data_collection
;
APEX 3 (2019) Bruker AXS Inc., Madison, WI 53719-1173.
;
_computing_data_reduction
;
SAINT (2019) V8.40A; Integration Software for Single Crystal Data.
Bruker AXS Inc., Madison, WI 53719-1173.
;
_computing_molecular_graphics 'Olex2 1.5 (Dolomanov et al., 2009)'
_computing_publication_material 'Olex2 1.5 (Dolomanov et al., 2009)'
_computing_structure_refinement 'XL  (Sheldrick, 2008)'
_computing_structure_solution 'SHELXT 2014/5 (Sheldrick, 2014)'
_diffrn_ambient_temperature 90
_diffrn_detector 'CMOS Area detector'
_diffrn_detector_area_resol_mean 10.42
_diffrn_detector_type 'Bruker CMOS Photon III '
_diffrn_measured_fraction_theta_full 0.976
_diffrn_measured_fraction_theta_max 0.961
_diffrn_measurement_device 'k-geometry diffractometer'
_diffrn_measurement_device_type 'Bruker Venture Metaljet'
_diffrn_measurement_method '\w and \f scans'
_diffrn_radiation_collimation 'Focusing mirrors'
_diffrn_radiation_monochromator 'Helios MX Mirror Optics'
_diffrn_radiation_probe x-ray
_diffrn_radiation_type 'Ga K\a'
_diffrn_radiation_wavelength 1.34139
_diffrn_reflns_av_R_equivalents 0.0840
_diffrn_reflns_av_unetI/netI 0.1274
_diffrn_reflns_Laue_measured_fraction_full 0.976
_diffrn_reflns_Laue_measured_fraction_max 0.961
_diffrn_reflns_limit_h_max 16
_diffrn_reflns_limit_h_min -16
_diffrn_reflns_limit_k_max 19
_diffrn_reflns_limit_k_min -20
_diffrn_reflns_limit_l_max 21
_diffrn_reflns_limit_l_min -20
_diffrn_reflns_number 31648
_diffrn_reflns_point_group_measured_fraction_full 0.976
_diffrn_reflns_point_group_measured_fraction_max 0.961
_diffrn_reflns_theta_full 53.594
_diffrn_reflns_theta_max 55.071
_diffrn_reflns_theta_min 2.503
_diffrn_source 'Metal Jet'
_diffrn_source_current 2.86
_diffrn_source_power 0.19937059999999998
_diffrn_source_target Ga
_diffrn_source_type 'Gallium Liquid Metal Jet Source'
_diffrn_source_voltage 69.71
_exptl_absorpt_coefficient_mu 10.611
_exptl_absorpt_correction_T_max 0.3679
_exptl_absorpt_correction_T_min 0.2279
_exptl_absorpt_correction_type multi-scan
_exptl_absorpt_process_details
;
SADABS-2016/2 (Bruker,2016/2) was used for absorption correction.
wR2(int) was 0.1431 before and 0.0652 after correction.
The Ratio of minimum to maximum transmission is 0.6195.
The \l/2 correction factor is Not present.
;
_exptl_crystal_colour 'clear light green'
_exptl_crystal_colour_lustre clear
_exptl_crystal_colour_modifier light
_exptl_crystal_colour_primary green
_exptl_crystal_density_diffrn 1.380
_exptl_crystal_description plate
_exptl_crystal_F_000 1424
_exptl_crystal_size_max 0.095
_exptl_crystal_size_mid 0.05
_exptl_crystal_size_min 0.02
_refine_diff_density_max 1.048
_refine_diff_density_min -0.450
_refine_diff_density_rms 0.095
_refine_ls_extinction_coef .
_refine_ls_extinction_method none
_refine_ls_goodness_of_fit_ref 1.010
_refine_ls_hydrogen_treatment constr
_refine_ls_matrix_type full
_refine_ls_number_parameters 1326
_refine_ls_number_reflns 12183
_refine_ls_number_restraints 1993
_refine_ls_restrained_S_all 0.969
_refine_ls_R_factor_all 0.1455
_refine_ls_R_factor_gt 0.0634
_refine_ls_shift/su_max 0.001
_refine_ls_shift/su_mean 0.000
_refine_ls_structure_factor_coef Fsqd
_refine_ls_weighting_details 'w=1/[\s^2^(Fo^2^)+(0.0729P)^2^+4.8748P] where P=(Fo^2^+2Fc^2^)/3'
_refine_ls_weighting_scheme calc
_refine_ls_wR_factor_gt 0.1418
_refine_ls_wR_factor_ref 0.1696
_reflns_Friedel_coverage 0.000
_reflns_Friedel_fraction_full .
_reflns_Friedel_fraction_max .
_reflns_number_gt 6630
_reflns_number_total 12183
_reflns_threshold_expression 'I > 2\s(I)'
_cod_data_source_file Gd4.cif
_cod_data_source_block Gd4
_cod_depositor_comments
;
The following automatic conversions were performed:

data item '_diffrn_radiation_probe' value 'X-ray' was changed to
'x-ray' in accordance with the built-in table derived from the CIF
Core dictionary named 'cif_core.dic' version 2.4.5 last updated on
2014-11-21.

Automatic conversion script
Id: cif_fix_values 8738 2021-04-28 16:35:53Z antanas 
;
_cod_database_code 1572661

loop_
_space_group_symop_id
_space_group_symop_operation_xyz
1 'x, y, z'
2 '-x, -y, -z'

loop_
_atom_site_label
_atom_site_type_symbol
_atom_site_fract_x
_atom_site_fract_y
_atom_site_fract_z
_atom_site_U_iso_or_equiv
_atom_site_adp_type
_atom_site_occupancy
_atom_site_site_symmetry_order
_atom_site_calc_flag
_atom_site_refinement_flags_posn
_atom_site_refinement_flags_adp
_atom_site_refinement_flags_occupancy
_atom_site_disorder_assembly
_atom_site_disorder_group
Gd1 Gd 0.56278(4) 0.68934(3) 0.67664(3) 0.0648(2) Uani 1 1 d . . . . .
Gd2 Gd 0.32971(4) 0.82346(3) 0.22013(3) 0.05699(18) Uani 1 1 d . . . . .
N1 N 0.4908(6) 0.7410(5) 0.5311(4) 0.069(2) Uani 1 1 d . . . . .
N2 N 0.4061(6) 0.7898(5) 0.3596(4) 0.066(2) Uani 1 1 d . . . . .
N3 N 0.3593(6) 0.6627(5) 0.2541(5) 0.067(2) Uani 1 1 d . . . . .
N4 N 0.4006(6) 0.4705(5) 0.2922(5) 0.078(2) Uani 1 1 d . . . . .
C1A C 0.445(2) 0.6828(14) 0.5112(13) 0.085(6) Uani 0.5 1 d . . P A 1
H1A H 0.442597 0.623412 0.557649 0.102 Uiso 0.5 1 calc R U P A 1
C1B C 0.5240(17) 0.6954(14) 0.4897(12) 0.069(5) Uani 0.5 1 d . . P A 2
H1B H 0.579507 0.642912 0.517230 0.083 Uiso 0.5 1 calc R U P A 2
C2A C 0.4054(19) 0.7032(14) 0.4341(12) 0.082(6) Uani 0.5 1 d . . P A 1
H2A H 0.375312 0.658942 0.427534 0.098 Uiso 0.5 1 calc R U P A 1
C2B C 0.4840(17) 0.7184(13) 0.4082(12) 0.068(5) Uani 0.5 1 d . . P A 2
H2B H 0.514285 0.679878 0.383507 0.081 Uiso 0.5 1 calc R U P A 2
C3A C 0.4465(18) 0.8446(15) 0.3768(14) 0.075(6) Uani 0.5 1 d . U P A 1
H3A H 0.447862 0.903922 0.329686 0.090 Uiso 0.5 1 calc R U P A 1
C3B C 0.3798(19) 0.8512(15) 0.4013(14) 0.072(6) Uani 0.5 1 d . U P A 2
H3B H 0.334773 0.910574 0.371093 0.086 Uiso 0.5 1 calc R U P A 2
C4A C 0.4901(19) 0.8245(16) 0.4608(15) 0.078(7) Uani 0.5 1 d . U P A 1
H4A H 0.518489 0.869769 0.467198 0.093 Uiso 0.5 1 calc R U P A 1
C4B C 0.420(2) 0.8219(17) 0.4790(18) 0.086(7) Uani 0.5 1 d . U P A 2
H4B H 0.397315 0.861453 0.504342 0.103 Uiso 0.5 1 calc R U P A 2
C5A C 0.4401(15) 0.5897(12) 0.3151(12) 0.075(6) Uani 0.5 1 d . . P B 1
H5A H 0.480545 0.605057 0.349320 0.090 Uiso 0.5 1 calc R U P B 1
C5B C 0.3707(13) 0.5953(12) 0.3410(12) 0.067(5) Uani 0.5 1 d . . P B 2
H5B H 0.366454 0.612836 0.386015 0.080 Uiso 0.5 1 calc R U P B 2
C6A C 0.4631(16) 0.5012(11) 0.3278(10) 0.061(4) Uani 0.5 1 d . . P B 1
H6A H 0.524448 0.460276 0.362395 0.074 Uiso 0.5 1 calc R U P B 1
C6B C 0.3881(16) 0.5041(13) 0.3606(14) 0.081(6) Uani 0.5 1 d . . P B 2
H6B H 0.392692 0.458953 0.420048 0.097 Uiso 0.5 1 calc R U P B 2
C7A C 0.3095(17) 0.6266(14) 0.2091(13) 0.061(5) Uani 0.5 1 d . U P B 1
H7A H 0.258686 0.668683 0.162620 0.073 Uiso 0.5 1 calc R U P B 1
C7B C 0.3583(14) 0.6371(15) 0.1943(15) 0.060(5) Uani 0.5 1 d . U P B 2
H7B H 0.344037 0.683976 0.135394 0.072 Uiso 0.5 1 calc R U P B 2
C8A C 0.3296(16) 0.5357(14) 0.2280(13) 0.058(5) Uani 0.5 1 d . U P B 1
H8A H 0.292136 0.517328 0.194610 0.070 Uiso 0.5 1 calc R U P B 1
C8B C 0.3770(14) 0.5453(14) 0.2114(15) 0.062(5) Uani 0.5 1 d . U P B 2
H8B H 0.373097 0.533265 0.163230 0.075 Uiso 0.5 1 calc R U P B 2
C10A C 0.360(2) 0.6868(14) 0.7137(15) 0.083(4) Uani 0.5 1 d D U P C 1
C10B C 0.380(2) 0.6577(13) 0.7322(15) 0.082(4) Uani 0.5 1 d D U P C 2
C11A C 0.418(2) 0.6229(11) 0.7928(15) 0.081(4) Uani 0.5 1 d D U P C 1
C11B C 0.447(2) 0.6275(11) 0.8061(14) 0.079(4) Uani 0.5 1 d D U P C 2
C12A C 0.470(2) 0.6706(14) 0.8241(12) 0.078(4) Uani 0.5 1 d D U P C 1
C12B C 0.473(2) 0.7073(14) 0.8055(12) 0.077(4) Uani 0.5 1 d D U P C 2
C13A C 0.4295(18) 0.7693(12) 0.7645(14) 0.077(4) Uani 0.5 1 d D U P C 1
C13B C 0.4266(19) 0.7861(11) 0.7218(14) 0.076(4) Uani 0.5 1 d D U P C 2
C14A C 0.363(2) 0.7737(12) 0.7003(13) 0.080(5) Uani 0.5 1 d D U P C 1
C14B C 0.3694(19) 0.7517(13) 0.6819(12) 0.079(4) Uani 0.5 1 d D U P C 2
C15A C 0.2879(19) 0.6611(18) 0.6644(15) 0.101(7) Uani 0.5 1 d D . P C 1
H15A H 0.302494 0.593413 0.687500 0.151 Uiso 0.5 1 calc R U P C 1
H15B H 0.216053 0.682915 0.671604 0.151 Uiso 0.5 1 calc R U P C 1
H15C H 0.298936 0.690509 0.602372 0.151 Uiso 0.5 1 calc R U P C 1
C15B C 0.3248(19) 0.5948(15) 0.7150(14) 0.088(6) Uani 0.5 1 d D . P C 2
H15D H 0.347132 0.530700 0.761465 0.132 Uiso 0.5 1 calc R U P C 2
H15E H 0.250100 0.615395 0.713638 0.132 Uiso 0.5 1 calc R U P C 2
H15F H 0.341592 0.597604 0.658928 0.132 Uiso 0.5 1 calc R U P C 2
C16A C 0.420(2) 0.5178(12) 0.8426(16) 0.114(7) Uani 0.5 1 d D U P C 1
H16A H 0.467046 0.489157 0.895930 0.170 Uiso 0.5 1 calc R U P C 1
H16B H 0.350424 0.508493 0.857767 0.170 Uiso 0.5 1 calc R U P C 1
H16C H 0.444187 0.488866 0.805780 0.170 Uiso 0.5 1 calc R U P C 1
C16B C 0.463(2) 0.5277(13) 0.8823(14) 0.113(7) Uani 0.5 1 d D U P C 2
H16D H 0.512710 0.520398 0.927703 0.170 Uiso 0.5 1 calc R U P C 2
H16E H 0.397106 0.516381 0.906357 0.170 Uiso 0.5 1 calc R U P C 2
H16F H 0.489872 0.482914 0.861045 0.170 Uiso 0.5 1 calc R U P C 2
C17A C 0.533(2) 0.632(2) 0.9099(14) 0.128(10) Uani 0.5 1 d D . P C 1
H17A H 0.559820 0.681483 0.913230 0.193 Uiso 0.5 1 calc R U P C 1
H17B H 0.490069 0.606042 0.957629 0.193 Uiso 0.5 1 calc R U P C 1
H17C H 0.591510 0.582554 0.914767 0.193 Uiso 0.5 1 calc R U P C 1
C17B C 0.528(2) 0.710(2) 0.8800(16) 0.126(10) Uani 0.5 1 d D . P C 2
H17D H 0.535804 0.773695 0.862156 0.189 Uiso 0.5 1 calc R U P C 2
H17E H 0.487163 0.690157 0.930437 0.189 Uiso 0.5 1 calc R U P C 2
H17F H 0.596032 0.668295 0.895723 0.189 Uiso 0.5 1 calc R U P C 2
C18A C 0.450(2) 0.8436(15) 0.7856(16) 0.116(8) Uani 0.5 1 d D . P C 1
H18A H 0.502192 0.815519 0.835612 0.173 Uiso 0.5 1 calc R U P C 1
H18B H 0.475864 0.890731 0.735161 0.173 Uiso 0.5 1 calc R U P C 1
H18C H 0.386183 0.872758 0.799567 0.173 Uiso 0.5 1 calc R U P C 1
C18B C 0.4247(19) 0.8839(12) 0.7051(18) 0.104(8) Uani 0.5 1 d D . P C 2
H18D H 0.476127 0.882777 0.745875 0.156 Uiso 0.5 1 calc R U P C 2
H18E H 0.440707 0.920662 0.645238 0.156 Uiso 0.5 1 calc R U P C 2
H18F H 0.355869 0.911836 0.713176 0.156 Uiso 0.5 1 calc R U P C 2
C19A C 0.297(2) 0.8700(16) 0.6353(15) 0.139(10) Uani 0.5 1 d D . P C 1
H19A H 0.320121 0.918883 0.642970 0.208 Uiso 0.5 1 calc R U P C 1
H19B H 0.305615 0.880229 0.575588 0.208 Uiso 0.5 1 calc R U P C 1
H19C H 0.224422 0.871848 0.646204 0.208 Uiso 0.5 1 calc R U P C 1
C19B C 0.2926(19) 0.8195(15) 0.6007(13) 0.102(7) Uani 0.5 1 d D . P C 2
H19D H 0.303960 0.882713 0.579014 0.153 Uiso 0.5 1 calc R U P C 2
H19E H 0.303717 0.800351 0.555124 0.153 Uiso 0.5 1 calc R U P C 2
H19F H 0.221597 0.818133 0.616663 0.153 Uiso 0.5 1 calc R U P C 2
C20A C 0.699(2) 0.7778(17) 0.5813(11) 0.080(4) Uani 0.5 1 d D U P C 1
C20B C 0.741(2) 0.7272(17) 0.5912(11) 0.077(4) Uani 0.5 1 d D U P C 2
C21A C 0.672(2) 0.8230(11) 0.6342(13) 0.078(4) Uani 0.5 1 d D U P C 1
C21B C 0.697(2) 0.8017(13) 0.6111(12) 0.078(4) Uani 0.5 1 d D U P C 2
C22A C 0.709(4) 0.7557(13) 0.7195(12) 0.078(5) Uani 0.5 1 d D U P C 1
C22B C 0.721(4) 0.7632(13) 0.7013(12) 0.079(5) Uani 0.5 1 d D U P C 2
C23A C 0.767(3) 0.6735(14) 0.7217(12) 0.081(5) Uani 0.5 1 d D U P C 1
C23B C 0.752(3) 0.6654(13) 0.7416(11) 0.076(5) Uani 0.5 1 d D U P C 2
C24A C 0.7549(19) 0.6848(16) 0.6350(15) 0.081(4) Uani 0.5 1 d D U P C 1
C24B C 0.7759(18) 0.6446(13) 0.6709(14) 0.072(4) Uani 0.5 1 d D U P C 2
C25A C 0.682(2) 0.828(2) 0.4803(12) 0.127(9) Uani 0.5 1 d D . P C 1
H25A H 0.640998 0.891080 0.459849 0.191 Uiso 0.5 1 calc R U P C 1
H25B H 0.749259 0.830912 0.456171 0.191 Uiso 0.5 1 calc R U P C 1
H25C H 0.645643 0.793362 0.460998 0.191 Uiso 0.5 1 calc R U P C 1
C25B C 0.749(2) 0.7307(19) 0.5004(13) 0.104(7) Uani 0.5 1 d D . P C 2
H25D H 0.719968 0.794108 0.454837 0.156 Uiso 0.5 1 calc R U P C 2
H25E H 0.821098 0.712204 0.492526 0.156 Uiso 0.5 1 calc R U P C 2
H25F H 0.709358 0.687974 0.496711 0.156 Uiso 0.5 1 calc R U P C 2
C26A C 0.626(2) 0.9233(11) 0.6024(14) 0.093(7) Uani 0.5 1 d D . P C 1
H26A H 0.607420 0.953167 0.539420 0.139 Uiso 0.5 1 calc R U P C 1
H26B H 0.563956 0.929725 0.631905 0.139 Uiso 0.5 1 calc R U P C 1
H26C H 0.676255 0.952981 0.614752 0.139 Uiso 0.5 1 calc R U P C 1
C26B C 0.667(2) 0.9018(12) 0.5500(15) 0.104(7) Uani 0.5 1 d D . P C 2
H26D H 0.653818 0.910527 0.491031 0.157 Uiso 0.5 1 calc R U P C 2
H26E H 0.605056 0.929761 0.567115 0.157 Uiso 0.5 1 calc R U P C 2
H26F H 0.723899 0.931650 0.551276 0.157 Uiso 0.5 1 calc R U P C 2
C27A C 0.714(3) 0.7810(16) 0.7947(14) 0.105(6) Uani 0.5 1 d D U P C 1
H27A H 0.741267 0.724609 0.849011 0.157 Uiso 0.5 1 calc R U P C 1
H27B H 0.758437 0.825430 0.781380 0.157 Uiso 0.5 1 calc R U P C 1
H27C H 0.643927 0.809006 0.801298 0.157 Uiso 0.5 1 calc R U P C 1
C27B C 0.709(3) 0.8236(15) 0.7486(15) 0.108(6) Uani 0.5 1 d D U P C 2
H27D H 0.730633 0.783740 0.810788 0.162 Uiso 0.5 1 calc R U P C 2
H27E H 0.752627 0.869616 0.724046 0.162 Uiso 0.5 1 calc R U P C 2
H27F H 0.636853 0.855595 0.740819 0.162 Uiso 0.5 1 calc R U P C 2
C28A C 0.827(2) 0.5922(16) 0.8028(14) 0.105(8) Uani 0.5 1 d D U P C 1
H28A H 0.861491 0.543400 0.788699 0.157 Uiso 0.5 1 calc R U P C 1
H28B H 0.879123 0.612963 0.825037 0.157 Uiso 0.5 1 calc R U P C 1
H28C H 0.779686 0.567521 0.847312 0.157 Uiso 0.5 1 calc R U P C 1
C28B C 0.792(2) 0.6018(17) 0.8366(12) 0.097(7) Uani 0.5 1 d D U P C 2
H28D H 0.807829 0.537059 0.847301 0.146 Uiso 0.5 1 calc R U P C 2
H28E H 0.854660 0.617921 0.849811 0.146 Uiso 0.5 1 calc R U P C 2
H28F H 0.739020 0.609406 0.873809 0.146 Uiso 0.5 1 calc R U P C 2
C29A C 0.8046(19) 0.616(2) 0.601(2) 0.127(8) Uani 0.5 1 d D . P C 1
H29A H 0.838632 0.556972 0.650119 0.191 Uiso 0.5 1 calc R U P C 1
H29B H 0.750881 0.605674 0.570290 0.191 Uiso 0.5 1 calc R U P C 1
H29C H 0.855673 0.642524 0.560851 0.191 Uiso 0.5 1 calc R U P C 1
C29B C 0.833(2) 0.5492(14) 0.6813(17) 0.116(8) Uani 0.5 1 d D . P C 2
H29D H 0.848272 0.504684 0.743349 0.174 Uiso 0.5 1 calc R U P C 2
H29E H 0.789975 0.526691 0.653359 0.174 Uiso 0.5 1 calc R U P C 2
H29F H 0.898212 0.555752 0.653829 0.174 Uiso 0.5 1 calc R U P C 2
C30A C 0.161(2) 0.8462(17) 0.2988(11) 0.077(4) Uani 0.5 1 d D U P D 1
C30B C 0.152(2) 0.8128(14) 0.3033(10) 0.069(4) Uani 0.5 1 d D U P D 2
C31A C 0.165(2) 0.9343(13) 0.2263(18) 0.078(4) Uani 0.5 1 d D U P D 1
C31B C 0.158(2) 0.9081(15) 0.2686(16) 0.076(4) Uani 0.5 1 d D U P D 2
C32A C 0.145(2) 0.9299(14) 0.1528(13) 0.077(4) Uani 0.5 1 d D U P D 1
C32B C 0.140(2) 0.9455(12) 0.1814(15) 0.077(4) Uani 0.5 1 d D U P D 2
C33A C 0.129(2) 0.8427(16) 0.1718(13) 0.078(4) Uani 0.5 1 d D U P D 1
C33B C 0.128(2) 0.8812(17) 0.1550(11) 0.076(4) Uani 0.5 1 d D U P D 2
C34A C 0.144(2) 0.7841(11) 0.2630(14) 0.075(4) Uani 0.5 1 d D U P D 1
C34B C 0.130(2) 0.7950(13) 0.2303(14) 0.071(4) Uani 0.5 1 d D U P D 2
C35A C 0.175(3) 0.835(2) 0.3896(14) 0.150(10) Uani 0.5 1 d D . P D 1
H35A H 0.170005 0.771194 0.431954 0.225 Uiso 0.5 1 calc R U P D 1
H35B H 0.242393 0.845408 0.399217 0.225 Uiso 0.5 1 calc R U P D 1
H35C H 0.120321 0.879320 0.396593 0.225 Uiso 0.5 1 calc R U P D 1
C35B C 0.1541(19) 0.7560(17) 0.4009(11) 0.096(7) Uani 0.5 1 d D . P D 2
H35D H 0.149578 0.692335 0.415593 0.144 Uiso 0.5 1 calc R U P D 2
H35E H 0.218824 0.754993 0.428592 0.144 Uiso 0.5 1 calc R U P D 2
H35F H 0.095549 0.783944 0.421828 0.144 Uiso 0.5 1 calc R U P D 2
C36A C 0.170(2) 1.0262(15) 0.222(2) 0.127(9) Uani 0.5 1 d D . P D 1
H36A H 0.185285 1.017403 0.280502 0.191 Uiso 0.5 1 calc R U P D 1
H36B H 0.223935 1.051619 0.185164 0.191 Uiso 0.5 1 calc R U P D 1
H36C H 0.103012 1.069451 0.196661 0.191 Uiso 0.5 1 calc R U P D 1
C36B C 0.154(2) 0.9725(18) 0.3075(19) 0.115(8) Uani 0.5 1 d D . P D 2
H36D H 0.168244 0.936128 0.370896 0.172 Uiso 0.5 1 calc R U P D 2
H36E H 0.206561 1.009931 0.284003 0.172 Uiso 0.5 1 calc R U P D 2
H36F H 0.085671 1.013703 0.293010 0.172 Uiso 0.5 1 calc R U P D 2
C37A C 0.107(3) 1.003(2) 0.0561(14) 0.154(12) Uani 0.5 1 d D . P D 1
H37A H 0.101743 0.970125 0.021895 0.230 Uiso 0.5 1 calc R U P D 1
H37B H 0.039055 1.040272 0.053766 0.230 Uiso 0.5 1 calc R U P D 1
H37C H 0.156336 1.043139 0.032166 0.230 Uiso 0.5 1 calc R U P D 1
C37B C 0.1207(16) 1.0474(12) 0.1059(17) 0.102(7) Uani 0.5 1 d D . P D 2
H37D H 0.110925 1.047352 0.050096 0.153 Uiso 0.5 1 calc R U P D 2
H37E H 0.058622 1.084453 0.114379 0.153 Uiso 0.5 1 calc R U P D 2
H37F H 0.180224 1.074417 0.105918 0.153 Uiso 0.5 1 calc R U P D 2
C38A C 0.089(3) 0.804(2) 0.115(2) 0.157(12) Uani 0.5 1 d D . P D 1
H38A H 0.088598 0.738110 0.151496 0.236 Uiso 0.5 1 calc R U P D 1
H38B H 0.018397 0.838588 0.089978 0.236 Uiso 0.5 1 calc R U P D 1
H38C H 0.133718 0.811082 0.068458 0.236 Uiso 0.5 1 calc R U P D 1
C38B C 0.105(2) 0.879(2) 0.0688(13) 0.111(8) Uani 0.5 1 d D . P D 2
H38D H 0.103883 0.815426 0.081219 0.166 Uiso 0.5 1 calc R U P D 2
H38E H 0.037719 0.919803 0.040695 0.166 Uiso 0.5 1 calc R U P D 2
H38F H 0.158775 0.901008 0.029921 0.166 Uiso 0.5 1 calc R U P D 2
C39A C 0.128(2) 0.6884(14) 0.3228(19) 0.140(10) Uani 0.5 1 d D . P D 1
H39A H 0.147392 0.672625 0.383150 0.210 Uiso 0.5 1 calc R U P D 1
H39B H 0.054826 0.686826 0.316546 0.210 Uiso 0.5 1 calc R U P D 1
H39C H 0.170495 0.643309 0.307890 0.210 Uiso 0.5 1 calc R U P D 1
C39B C 0.1125(19) 0.7022(13) 0.2478(16) 0.088(6) Uani 0.5 1 d D . P D 2
H39D H 0.121778 0.660554 0.310719 0.133 Uiso 0.5 1 calc R U P D 2
H39E H 0.042090 0.709154 0.225363 0.133 Uiso 0.5 1 calc R U P D 2
H39F H 0.162082 0.675799 0.218898 0.133 Uiso 0.5 1 calc R U P D 2
C40A C 0.4635(19) 0.9340(14) 0.1393(15) 0.073(4) Uani 0.5 1 d D U P D 1
C40B C 0.4261(19) 0.9602(12) 0.1242(14) 0.073(4) Uani 0.5 1 d D U P D 2
C41A C 0.5241(19) 0.8439(15) 0.1665(16) 0.071(4) Uani 0.5 1 d D U P D 1
C41B C 0.5049(17) 0.8876(16) 0.1844(12) 0.072(4) Uani 0.5 1 d D U P D 2
C42A C 0.4874(18) 0.8058(12) 0.1207(15) 0.071(4) Uani 0.5 1 d D U P D 1
C42B C 0.516(2) 0.8140(13) 0.1667(17) 0.072(4) Uani 0.5 1 d D U P D 2
C43A C 0.4047(18) 0.8736(15) 0.0617(12) 0.071(4) Uani 0.5 1 d D U P D 1
C43B C 0.450(2) 0.8411(15) 0.0921(15) 0.081(4) Uani 0.5 1 d D U P D 2
C44A C 0.389(2) 0.9531(12) 0.0739(15) 0.069(4) Uani 0.5 1 d D U P D 1
C44B C 0.393(2) 0.9322(15) 0.0668(16) 0.077(4) Uani 0.5 1 d D U P D 2
C45A C 0.476(2) 1.0091(15) 0.1607(15) 0.113(8) Uani 0.5 1 d D . P D 1
H45A H 0.531285 0.984745 0.207703 0.169 Uiso 0.5 1 calc R U P D 1
H45B H 0.493477 1.060862 0.109025 0.169 Uiso 0.5 1 calc R U P D 1
H45C H 0.411115 1.031202 0.179436 0.169 Uiso 0.5 1 calc R U P D 1
C45B C 0.393(2) 1.0553(15) 0.117(2) 0.135(10) Uani 0.5 1 d D . P D 2
H45D H 0.426808 1.057443 0.165397 0.203 Uiso 0.5 1 calc R U P D 2
H45E H 0.411358 1.101353 0.061662 0.203 Uiso 0.5 1 calc R U P D 2
H45F H 0.317519 1.069164 0.118646 0.203 Uiso 0.5 1 calc R U P D 2
C46A C 0.6148(17) 0.7984(19) 0.2363(14) 0.115(8) Uani 0.5 1 d D . P D 1
H46A H 0.624286 0.841339 0.258472 0.172 Uiso 0.5 1 calc R U P D 1
H46B H 0.600822 0.741334 0.284164 0.172 Uiso 0.5 1 calc R U P D 1
H46C H 0.677577 0.783060 0.211271 0.172 Uiso 0.5 1 calc R U P D 1
C46B C 0.566(2) 0.898(2) 0.2523(15) 0.123(8) Uani 0.5 1 d D . P D 2
H46D H 0.539142 0.959691 0.248355 0.185 Uiso 0.5 1 calc R U P D 2
H46E H 0.559207 0.849861 0.310645 0.185 Uiso 0.5 1 calc R U P D 2
H46F H 0.639142 0.892646 0.241241 0.185 Uiso 0.5 1 calc R U P D 2
C47A C 0.534(2) 0.7163(14) 0.1177(19) 0.119(8) Uani 0.5 1 d D . P D 1
H47A H 0.489187 0.707764 0.078672 0.178 Uiso 0.5 1 calc R U P D 1
H47B H 0.602454 0.719551 0.096254 0.178 Uiso 0.5 1 calc R U P D 1
H47C H 0.540378 0.663655 0.176367 0.178 Uiso 0.5 1 calc R U P D 1
C47B C 0.597(2) 0.7239(16) 0.206(2) 0.138(9) Uani 0.5 1 d D . P D 2
H47D H 0.584374 0.684785 0.180471 0.207 Uiso 0.5 1 calc R U P D 2
H47E H 0.665568 0.737770 0.194695 0.207 Uiso 0.5 1 calc R U P D 2
H47F H 0.592602 0.691017 0.269337 0.207 Uiso 0.5 1 calc R U P D 2
C48A C 0.357(2) 0.8535(18) -0.0043(14) 0.107(7) Uani 0.5 1 d D . P D 1
H48A H 0.387783 0.789781 0.007384 0.160 Uiso 0.5 1 calc R U P D 1
H48B H 0.282650 0.860507 -0.000297 0.160 Uiso 0.5 1 calc R U P D 1
H48C H 0.370809 0.897220 -0.062843 0.160 Uiso 0.5 1 calc R U P D 1
C48B C 0.456(3) 0.785(2) 0.044(2) 0.161(12) Uani 0.5 1 d D . P D 2
H48D H 0.403151 0.816452 -0.005754 0.241 Uiso 0.5 1 calc R U P D 2
H48E H 0.524434 0.778984 0.023078 0.241 Uiso 0.5 1 calc R U P D 2
H48F H 0.443844 0.723136 0.083134 0.241 Uiso 0.5 1 calc R U P D 2
C49A C 0.3243(17) 1.0465(12) 0.0085(12) 0.086(6) Uani 0.5 1 d D . P D 1
H49A H 0.278205 1.037323 -0.029226 0.129 Uiso 0.5 1 calc R U P D 1
H49B H 0.283016 1.075889 0.039535 0.129 Uiso 0.5 1 calc R U P D 1
H49C H 0.369946 1.086565 -0.026950 0.129 Uiso 0.5 1 calc R U P D 1
C49B C 0.325(2) 0.993(2) -0.0180(15) 0.143(10) Uani 0.5 1 d D . P D 2
H49D H 0.314413 0.954326 -0.045331 0.215 Uiso 0.5 1 calc R U P D 2
H49E H 0.258667 1.020235 -0.006314 0.215 Uiso 0.5 1 calc R U P D 2
H49F H 0.359221 1.041950 -0.057254 0.215 Uiso 0.5 1 calc R U P D 2
O100 O 0.8690(19) 0.9429(19) 0.3195(14) 0.215(7) Uani 0.688(18) 1 d D U P E 1
C101 C 0.873(3) 0.866(2) 0.3017(19) 0.197(7) Uani 0.688(18) 1 d D U P E 1
H10A H 0.816338 0.833510 0.326100 0.236 Uiso 0.688(18) 1 calc R U P E 1
H10B H 0.940296 0.821585 0.323265 0.236 Uiso 0.688(18) 1 calc R U P E 1
C102 C 0.859(3) 0.920(2) 0.204(2) 0.191(7) Uani 0.688(18) 1 d D U P E 1
H10C H 0.917515 0.897209 0.178258 0.229 Uiso 0.688(18) 1 calc R U P E 1
H10D H 0.793903 0.913856 0.181314 0.229 Uiso 0.688(18) 1 calc R U P E 1
C103 C 0.855(3) 1.016(2) 0.186(2) 0.196(7) Uani 0.688(18) 1 d D U P E 1
H10E H 0.788154 1.053728 0.152293 0.235 Uiso 0.688(18) 1 calc R U P E 1
H10F H 0.909792 1.037964 0.147257 0.235 Uiso 0.688(18) 1 calc R U P E 1
C104 C 0.867(2) 1.038(2) 0.2590(18) 0.203(8) Uani 0.688(18) 1 d D U P E 1
H10G H 0.932040 1.057302 0.261769 0.244 Uiso 0.688(18) 1 calc R U P E 1
H10H H 0.806714 1.081906 0.261540 0.244 Uiso 0.688(18) 1 calc R U P E 1
O105 O 0.806(4) 1.000(3) 0.223(3) 0.202(8) Uani 0.312(18) 1 d D U P E 2
C106 C 0.799(6) 0.930(4) 0.310(3) 0.201(9) Uani 0.312(18) 1 d D U P E 2
H10I H 0.726418 0.934066 0.323630 0.241 Uiso 0.312(18) 1 calc R U P E 2
H10J H 0.839261 0.938391 0.352585 0.241 Uiso 0.312(18) 1 calc R U P E 2
C107 C 0.843(6) 0.837(3) 0.314(3) 0.197(8) Uani 0.312(18) 1 d D U P E 2
H10K H 0.913131 0.810592 0.344990 0.236 Uiso 0.312(18) 1 calc R U P E 2
H10L H 0.798004 0.792416 0.344604 0.236 Uiso 0.312(18) 1 calc R U P E 2
C108 C 0.845(5) 0.858(4) 0.220(4) 0.193(8) Uani 0.312(18) 1 d D U P E 2
H10M H 0.900304 0.814152 0.212575 0.232 Uiso 0.312(18) 1 calc R U P E 2
H10N H 0.777730 0.858180 0.196147 0.232 Uiso 0.312(18) 1 calc R U P E 2
C109 C 0.866(6) 0.954(4) 0.180(4) 0.193(8) Uani 0.312(18) 1 d D U P E 2
H10O H 0.940828 0.950775 0.190046 0.232 Uiso 0.312(18) 1 calc R U P E 2
H10P H 0.845917 0.986543 0.117015 0.232 Uiso 0.312(18) 1 calc R U P E 2
O110 O 1.0000(19) 0.832(2) 0.6784(15) 0.327(8) Uani 1 1 d D U . . .
C111 C 1.015(2) 0.7372(17) 0.6871(16) 0.300(9) Uani 1 1 d D U . . .
H11A H 0.957242 0.707324 0.715547 0.360 Uiso 1 1 calc R U . . .
H11B H 1.080689 0.697611 0.721456 0.360 Uiso 1 1 calc R U . . .
C112 C 1.015(2) 0.7530(19) 0.5958(19) 0.272(8) Uani 1 1 d D U . . .
H11C H 1.086385 0.733430 0.583577 0.326 Uiso 1 1 calc R U . . .
H11D H 0.971008 0.716101 0.586090 0.326 Uiso 1 1 calc R U . . .
C113 C 0.977(2) 0.849(2) 0.5398(14) 0.282(9) Uani 1 1 d D U . . .
H11E H 0.909689 0.858781 0.509318 0.338 Uiso 1 1 calc R U . . .
H11F H 1.025799 0.873498 0.495375 0.338 Uiso 1 1 calc R U . . .
C114 C 0.965(3) 0.8997(16) 0.5893(19) 0.315(9) Uani 1 1 d D U . . .
H11G H 0.891397 0.930160 0.584603 0.377 Uiso 1 1 calc R U . . .
H11H H 1.006525 0.948009 0.567780 0.377 Uiso 1 1 calc R U . . .
O120 O 0.794(2) 0.606(2) 0.062(2) 0.210(6) Uani 0.5 1 d D U P F 1
C121 C 0.798(4) 0.701(3) 0.031(3) 0.209(7) Uani 0.5 1 d D U P F 1
H12A H 0.729606 0.743707 0.012224 0.251 Uiso 0.5 1 calc R U P F 1
H12B H 0.845304 0.722938 -0.015983 0.251 Uiso 0.5 1 calc R U P F 1
C122 C 0.843(3) 0.684(3) 0.116(3) 0.209(6) Uani 0.5 1 d D U P F 1
H12C H 0.790486 0.673136 0.158612 0.250 Uiso 0.5 1 calc R U P F 1
H12D H 0.872429 0.736592 0.110695 0.250 Uiso 0.5 1 calc R U P F 1
C123 C 0.926(4) 0.598(3) 0.143(3) 0.209(7) Uani 0.5 1 d D U P F 1
H12E H 0.994009 0.614802 0.129182 0.251 Uiso 0.5 1 calc R U P F 1
H12F H 0.928982 0.557111 0.206683 0.251 Uiso 0.5 1 calc R U P F 1
C124 C 0.900(3) 0.550(3) 0.094(3) 0.210(7) Uani 0.5 1 d D U P F 1
H12G H 0.944334 0.557002 0.046856 0.252 Uiso 0.5 1 calc R U P F 1
H12H H 0.900741 0.483630 0.132906 0.252 Uiso 0.5 1 calc R U P F 1
O125 O 0.880(2) 0.7184(16) 0.069(2) 0.209(6) Uani 0.5 1 d D U P G 2
C126 C 0.923(4) 0.630(2) 0.144(3) 0.207(6) Uani 0.5 1 d D U P G 2
H12I H 0.904009 0.632320 0.198758 0.248 Uiso 0.5 1 calc R U P G 2
H12J H 0.999183 0.615883 0.146047 0.248 Uiso 0.5 1 calc R U P G 2
C127 C 0.880(4) 0.557(2) 0.137(2) 0.208(6) Uani 0.5 1 d D U P G 2
H12K H 0.815536 0.548469 0.165856 0.250 Uiso 0.5 1 calc R U P G 2
H12L H 0.930619 0.496701 0.162683 0.250 Uiso 0.5 1 calc R U P G 2
C128 C 0.860(4) 0.595(2) 0.039(3) 0.210(6) Uani 0.5 1 d D U P G 2
H12M H 0.922134 0.578221 0.013785 0.252 Uiso 0.5 1 calc R U P G 2
H12N H 0.801989 0.573530 0.024838 0.252 Uiso 0.5 1 calc R U P G 2
C129 C 0.833(4) 0.698(2) 0.009(3) 0.210(7) Uani 0.5 1 d D U P G 2
H12O H 0.856714 0.731055 -0.048917 0.252 Uiso 0.5 1 calc R U P G 2
H12P H 0.756752 0.718583 0.004649 0.252 Uiso 0.5 1 calc R U P G 2
O140 O 0.756(3) 0.509(3) 0.429(2) 0.228(8) Uani 0.5 1 d D U P H 1
C141 C 0.859(4) 0.467(3) 0.418(4) 0.238(10) Uani 0.5 1 d D U P H 1
H14A H 0.855261 0.451003 0.369649 0.286 Uiso 0.5 1 calc R U P H 1
H14B H 0.889081 0.410025 0.471647 0.286 Uiso 0.5 1 calc R U P H 1
C142 C 0.922(3) 0.540(3) 0.396(4) 0.254(10) Uani 0.5 1 d D U P H 1
H14C H 0.973553 0.521183 0.445407 0.305 Uiso 0.5 1 calc R U P H 1
H14D H 0.958871 0.548408 0.344030 0.305 Uiso 0.5 1 calc R U P H 1
C143 C 0.849(3) 0.628(2) 0.379(3) 0.229(11) Uani 0.5 1 d D U P H 1
H14E H 0.873907 0.654796 0.413644 0.275 Uiso 0.5 1 calc R U P H 1
H14F H 0.844094 0.673199 0.316648 0.275 Uiso 0.5 1 calc R U P H 1
C144 C 0.748(3) 0.606(3) 0.404(3) 0.218(10) Uani 0.5 1 d D U P H 1
H14G H 0.728496 0.618269 0.452968 0.261 Uiso 0.5 1 calc R U P H 1
H14H H 0.695316 0.644463 0.354200 0.261 Uiso 0.5 1 calc R U P H 1
O145 O 0.879(3) 0.556(3) 0.361(2) 0.255(9) Uani 0.5 1 d D U P I 2
C146 C 0.781(3) 0.544(4) 0.336(2) 0.237(10) Uani 0.5 1 d D U P I 2
H14I H 0.791334 0.492399 0.321235 0.284 Uiso 0.5 1 calc R U P I 2
H14J H 0.744550 0.601796 0.284886 0.284 Uiso 0.5 1 calc R U P I 2
C147 C 0.720(3) 0.523(4) 0.414(3) 0.229(9) Uani 0.5 1 d D U P I 2
H14K H 0.666082 0.578241 0.403632 0.275 Uiso 0.5 1 calc R U P I 2
H14L H 0.686953 0.470710 0.425438 0.275 Uiso 0.5 1 calc R U P I 2
C148 C 0.795(3) 0.499(4) 0.487(2) 0.239(11) Uani 0.5 1 d D U P I 2
H14M H 0.777224 0.544174 0.510117 0.287 Uiso 0.5 1 calc R U P I 2
H14N H 0.793899 0.436182 0.534755 0.287 Uiso 0.5 1 calc R U P I 2
C149 C 0.898(3) 0.501(4) 0.455(2) 0.247(11) Uani 0.5 1 d D U P I 2
H14O H 0.937590 0.530410 0.479411 0.296 Uiso 0.5 1 calc R U P I 2
H14P H 0.937304 0.437305 0.471766 0.296 Uiso 0.5 1 calc R U P I 2
O150 O 0.202(4) 0.654(4) 0.988(2) 0.236(9) Uani 0.37(2) 1 d D U P J 1
C151 C 0.193(5) 0.747(4) 0.917(4) 0.21(3) Uani 0.37(2) 1 d D U P J 1
H15G H 0.262584 0.761688 0.904927 0.248 Uiso 0.37(2) 1 calc R U P J 1
H15H H 0.151221 0.793586 0.931787 0.248 Uiso 0.37(2) 1 calc R U P J 1
C152 C 0.143(5) 0.748(4) 0.840(3) 0.29(4) Uani 0.37(2) 1 d D U P J 1
H15I H 0.194072 0.727471 0.808136 0.350 Uiso 0.37(2) 1 calc R U P J 1
H15J H 0.102443 0.811322 0.800260 0.350 Uiso 0.37(2) 1 calc R U P J 1
C153 C 0.073(4) 0.681(4) 0.880(4) 0.263(17) Uani 0.37(2) 1 d D U P J 1
H15K H 0.005490 0.712355 0.889150 0.316 Uiso 0.37(2) 1 calc R U P J 1
H15L H 0.061100 0.652011 0.843665 0.316 Uiso 0.37(2) 1 calc R U P J 1
C154 C 0.131(5) 0.612(3) 0.965(3) 0.19(2) Uani 0.37(2) 1 d D U P J 1
H15M H 0.083254 0.590090 1.010309 0.229 Uiso 0.37(2) 1 calc R U P J 1
H15N H 0.169998 0.557099 0.959680 0.229 Uiso 0.37(2) 1 calc R U P J 1
O155 O 0.2588(18) 0.660(2) 0.9523(18) 0.235(9) Uani 0.63(2) 1 d D U P J 2
C156 C 0.189(2) 0.687(4) 0.879(2) 0.235(16) Uani 0.63(2) 1 d D U P J 2
H15O H 0.191071 0.633483 0.866761 0.282 Uiso 0.63(2) 1 calc R U P J 2
H15P H 0.209201 0.737733 0.826520 0.282 Uiso 0.63(2) 1 calc R U P J 2
C157 C 0.083(2) 0.719(3) 0.898(2) 0.256(15) Uani 0.63(2) 1 d D U P J 2
H15Q H 0.062083 0.787436 0.867328 0.307 Uiso 0.63(2) 1 calc R U P J 2
H15R H 0.031739 0.693176 0.879157 0.307 Uiso 0.63(2) 1 calc R U P J 2
C158 C 0.089(2) 0.683(3) 0.991(2) 0.229(13) Uani 0.63(2) 1 d D U P J 2
H15S H 0.070232 0.622081 1.020831 0.274 Uiso 0.63(2) 1 calc R U P J 2
H15T H 0.043620 0.727090 1.007287 0.274 Uiso 0.63(2) 1 calc R U P J 2
C159 C 0.199(2) 0.676(3) 1.0148(19) 0.235(9) Uani 0.63(2) 1 d D U P J 2
H15U H 0.208628 0.733571 1.014381 0.282 Uiso 0.63(2) 1 calc R U P J 2
H15V H 0.221647 0.623352 1.073894 0.282 Uiso 0.63(2) 1 calc R U P J 2

loop_
_atom_site_aniso_label
_atom_site_aniso_U_11
_atom_site_aniso_U_22
_atom_site_aniso_U_33
_atom_site_aniso_U_23
_atom_site_aniso_U_13
_atom_site_aniso_U_12
Gd1 0.1016(4) 0.0435(3) 0.0392(3) -0.0111(2) -0.0118(3) -0.0143(2)
Gd2 0.0773(4) 0.0414(2) 0.0384(3) -0.00774(19) -0.0075(2) -0.0103(2)
N1 0.092(6) 0.069(5) 0.034(4) -0.016(3) -0.005(4) -0.010(4)
N2 0.087(6) 0.065(4) 0.041(4) -0.021(3) -0.005(4) -0.017(4)
N3 0.089(5) 0.053(4) 0.053(4) -0.017(3) 0.005(4) -0.017(3)
N4 0.104(6) 0.053(4) 0.068(5) -0.022(3) -0.010(4) -0.017(4)
C1A 0.125(17) 0.070(9) 0.045(7) -0.016(7) -0.014(8) -0.018(10)
C1B 0.081(12) 0.075(10) 0.043(7) -0.022(7) -0.004(7) -0.012(8)
C2A 0.112(16) 0.077(9) 0.042(6) -0.014(6) -0.010(7) -0.028(10)
C2B 0.090(11) 0.066(8) 0.043(7) -0.022(6) -0.003(7) -0.016(8)
C3A 0.094(18) 0.063(9) 0.045(11) -0.014(8) 0.007(11) 0.001(12)
C3B 0.096(18) 0.065(9) 0.045(11) -0.024(8) 0.007(11) 0.001(12)
C4A 0.102(19) 0.065(9) 0.061(12) -0.017(8) -0.032(14) -0.040(14)
C4B 0.101(19) 0.065(9) 0.075(13) -0.012(9) -0.025(15) -0.038(14)
C5A 0.094(11) 0.052(6) 0.073(11) -0.024(6) -0.010(9) -0.014(7)
C5B 0.093(15) 0.056(6) 0.047(6) -0.018(5) 0.007(7) -0.024(7)
C6A 0.089(10) 0.040(6) 0.041(9) -0.008(6) -0.005(8) -0.013(6)
C6B 0.121(18) 0.050(7) 0.063(8) -0.018(6) 0.005(8) -0.021(8)
C7A 0.073(12) 0.054(6) 0.051(8) -0.020(5) 0.010(8) -0.018(6)
C7B 0.066(14) 0.058(6) 0.050(6) -0.021(5) 0.009(7) -0.011(7)
C8A 0.068(11) 0.056(6) 0.048(7) -0.022(5) 0.011(8) -0.015(6)
C8B 0.062(13) 0.059(5) 0.058(7) -0.021(5) 0.006(7) -0.012(6)
C10A 0.117(9) 0.074(6) 0.055(6) -0.032(5) 0.010(6) -0.011(6)
C10B 0.120(10) 0.073(7) 0.054(7) -0.031(5) 0.008(6) -0.016(7)
C11A 0.123(10) 0.062(6) 0.054(7) -0.025(5) 0.007(6) -0.020(6)
C11B 0.124(9) 0.065(6) 0.046(6) -0.027(5) 0.006(6) -0.014(5)
C12A 0.124(8) 0.064(6) 0.047(6) -0.026(5) 0.010(6) -0.020(6)
C12B 0.121(8) 0.068(6) 0.045(6) -0.033(5) 0.012(6) -0.012(6)
C13A 0.124(8) 0.062(6) 0.045(7) -0.028(5) 0.019(7) -0.015(6)
C13B 0.120(10) 0.062(6) 0.046(8) -0.029(6) 0.014(8) -0.011(6)
C14A 0.118(10) 0.068(6) 0.051(7) -0.030(5) 0.013(7) -0.010(6)
C14B 0.115(9) 0.070(6) 0.052(6) -0.032(5) 0.012(6) -0.013(6)
C15A 0.119(15) 0.124(16) 0.075(13) -0.059(13) 0.019(11) -0.029(13)
C15B 0.126(17) 0.091(12) 0.060(13) -0.043(10) 0.023(11) -0.033(12)
C16A 0.175(19) 0.068(7) 0.081(11) -0.018(7) -0.005(11) -0.033(8)
C16B 0.174(19) 0.077(7) 0.064(10) -0.012(7) -0.013(10) -0.026(8)
C17A 0.17(2) 0.136(18) 0.057(10) -0.027(11) -0.009(12) -0.032(16)
C17B 0.18(2) 0.143(19) 0.070(12) -0.061(13) -0.007(14) -0.031(18)
C18A 0.21(3) 0.084(11) 0.078(14) -0.049(11) 0.032(15) -0.049(13)
C18B 0.103(17) 0.068(8) 0.137(18) -0.052(9) -0.015(15) 0.001(8)
C19A 0.21(2) 0.102(11) 0.067(12) -0.032(9) 0.001(14) 0.037(12)
C19B 0.132(15) 0.086(11) 0.072(10) -0.024(9) -0.001(11) -0.024(10)
C20A 0.098(9) 0.074(7) 0.060(6) -0.020(5) -0.001(6) -0.028(6)
C20B 0.093(9) 0.067(7) 0.059(6) -0.016(5) -0.002(6) -0.028(6)
C21A 0.099(10) 0.063(6) 0.061(6) -0.016(5) -0.002(6) -0.027(6)
C21B 0.097(9) 0.063(6) 0.063(6) -0.016(4) -0.001(6) -0.029(6)
C22A 0.102(12) 0.059(6) 0.065(6) -0.017(5) -0.005(7) -0.028(7)
C22B 0.102(12) 0.060(6) 0.065(6) -0.019(5) -0.005(7) -0.026(6)
C23A 0.101(12) 0.062(6) 0.070(7) -0.020(5) -0.008(7) -0.025(7)
C23B 0.099(12) 0.062(6) 0.060(6) -0.019(5) -0.005(7) -0.026(6)
C24A 0.093(8) 0.073(7) 0.069(7) -0.022(5) -0.001(7) -0.029(7)
C24B 0.086(9) 0.063(7) 0.058(7) -0.018(5) -0.006(7) -0.027(6)
C25A 0.15(2) 0.154(18) 0.060(8) -0.027(8) 0.007(8) -0.064(16)
C25B 0.119(19) 0.133(17) 0.069(9) -0.043(10) 0.016(9) -0.057(15)
C26A 0.130(18) 0.060(7) 0.067(12) -0.011(7) -0.003(12) -0.024(8)
C26B 0.122(19) 0.062(8) 0.096(12) -0.005(7) -0.020(13) -0.030(8)
C27A 0.156(14) 0.085(12) 0.079(10) -0.035(10) -0.007(12) -0.046(13)
C27B 0.156(14) 0.090(11) 0.087(11) -0.043(10) 0.000(13) -0.042(13)
C28A 0.119(18) 0.088(9) 0.079(9) -0.021(8) -0.015(11) -0.008(9)
C28B 0.121(19) 0.088(9) 0.063(8) -0.024(7) -0.015(10) -0.010(9)
C29A 0.093(16) 0.148(16) 0.18(2) -0.106(16) 0.020(15) -0.040(13)
C29B 0.15(2) 0.082(10) 0.107(16) -0.043(10) -0.008(15) -0.007(11)
C30A 0.081(8) 0.068(7) 0.068(6) -0.023(5) 0.007(6) -0.010(7)
C30B 0.073(9) 0.069(7) 0.062(6) -0.026(5) 0.006(6) -0.016(7)
C31A 0.079(8) 0.068(6) 0.075(7) -0.022(6) -0.007(7) -0.012(6)
C31B 0.080(8) 0.067(6) 0.074(6) -0.029(5) 0.001(6) -0.015(6)
C32A 0.074(7) 0.068(6) 0.072(6) -0.020(5) -0.008(6) -0.010(6)
C32B 0.078(8) 0.066(6) 0.076(6) -0.024(5) -0.007(6) -0.012(5)
C33A 0.073(7) 0.073(7) 0.074(6) -0.024(5) -0.006(6) -0.015(7)
C33B 0.072(7) 0.071(7) 0.069(6) -0.020(5) -0.008(5) -0.013(6)
C34A 0.069(9) 0.065(6) 0.077(7) -0.022(6) 0.002(7) -0.009(6)
C34B 0.073(8) 0.066(6) 0.069(6) -0.028(5) 0.001(7) -0.015(6)
C35A 0.16(3) 0.18(2) 0.087(9) -0.065(11) -0.002(11) 0.01(2)
C35B 0.090(17) 0.113(13) 0.065(8) -0.026(7) 0.010(8) -0.021(13)
C36A 0.12(2) 0.090(10) 0.17(2) -0.068(12) 0.003(18) -0.020(11)
C36B 0.12(2) 0.126(15) 0.152(16) -0.099(14) 0.034(16) -0.048(15)
C37A 0.19(3) 0.124(14) 0.085(9) 0.000(9) -0.035(12) -0.020(16)
C37B 0.052(13) 0.078(8) 0.123(12) -0.007(8) 0.012(11) 0.000(8)
C38A 0.18(3) 0.16(2) 0.147(16) -0.087(16) -0.035(19) -0.04(2)
C38B 0.091(18) 0.17(2) 0.086(9) -0.055(11) 0.007(10) -0.061(17)
C39A 0.15(3) 0.084(9) 0.146(16) -0.018(10) 0.030(18) -0.040(12)
C39B 0.108(18) 0.077(9) 0.090(14) -0.041(9) 0.022(14) -0.037(10)
C40A 0.091(8) 0.067(7) 0.052(6) -0.017(5) 0.016(5) -0.029(5)
C40B 0.082(9) 0.066(7) 0.054(7) -0.010(6) 0.012(6) -0.027(6)
C41A 0.086(7) 0.066(7) 0.048(6) -0.012(5) 0.020(5) -0.028(6)
C41B 0.081(7) 0.071(7) 0.051(6) -0.013(5) 0.012(5) -0.026(6)
C42A 0.093(8) 0.061(6) 0.045(7) -0.011(5) 0.016(5) -0.022(5)
C42B 0.086(7) 0.068(7) 0.045(6) -0.009(5) 0.021(5) -0.027(6)
C43A 0.096(8) 0.065(7) 0.041(6) -0.015(5) 0.012(5) -0.018(6)
C43B 0.103(8) 0.076(7) 0.050(7) -0.016(6) 0.014(6) -0.026(6)
C44A 0.095(8) 0.058(6) 0.042(6) -0.011(5) 0.016(6) -0.022(6)
C44B 0.095(7) 0.071(7) 0.046(6) -0.007(5) 0.009(5) -0.029(6)
C45A 0.18(2) 0.085(11) 0.078(14) -0.032(11) 0.027(14) -0.066(12)
C45B 0.119(19) 0.089(10) 0.20(3) -0.067(13) -0.008(18) -0.022(11)
C46A 0.106(12) 0.131(16) 0.078(12) -0.025(11) 0.001(10) -0.024(11)
C46B 0.124(17) 0.18(2) 0.086(12) -0.059(13) 0.014(11) -0.078(15)
C47A 0.150(19) 0.078(10) 0.118(18) -0.042(11) 0.033(15) -0.015(10)
C47B 0.121(15) 0.104(11) 0.129(18) -0.014(10) 0.026(13) 0.002(11)
C48A 0.148(18) 0.118(16) 0.062(11) -0.046(11) 0.009(12) -0.037(13)
C48B 0.22(3) 0.167(19) 0.131(19) -0.097(18) 0.029(19) -0.057(19)
C49A 0.111(14) 0.063(8) 0.048(10) -0.002(7) 0.029(9) -0.005(8)
C49B 0.139(19) 0.159(18) 0.070(11) -0.001(11) -0.015(12) -0.035(15)
O100 0.192(13) 0.271(15) 0.150(9) -0.069(10) 0.032(9) -0.061(12)
C101 0.162(12) 0.267(15) 0.138(9) -0.068(10) 0.043(9) -0.065(11)
C102 0.155(10) 0.261(15) 0.136(9) -0.067(10) 0.046(9) -0.068(12)
C103 0.167(12) 0.267(15) 0.138(9) -0.071(10) 0.043(9) -0.073(12)
C104 0.176(13) 0.272(15) 0.146(11) -0.075(10) 0.036(11) -0.072(12)
O105 0.171(12) 0.267(15) 0.147(10) -0.071(10) 0.041(10) -0.071(12)
C106 0.172(14) 0.263(16) 0.145(10) -0.070(10) 0.043(10) -0.067(13)
C107 0.164(13) 0.264(15) 0.139(10) -0.069(10) 0.043(10) -0.065(12)
C108 0.157(12) 0.262(15) 0.139(10) -0.068(10) 0.042(10) -0.068(12)
C109 0.159(11) 0.261(15) 0.139(10) -0.068(10) 0.041(10) -0.069(12)
O110 0.361(16) 0.391(18) 0.303(15) -0.221(14) 0.065(14) -0.089(16)
C111 0.305(16) 0.385(18) 0.291(15) -0.217(15) 0.066(14) -0.102(16)
C112 0.261(16) 0.370(19) 0.285(16) -0.215(15) 0.053(14) -0.126(15)
C113 0.281(16) 0.370(19) 0.283(16) -0.212(14) 0.059(14) -0.108(16)
C114 0.344(17) 0.381(18) 0.297(16) -0.220(14) 0.055(15) -0.091(15)
O120 0.222(12) 0.159(9) 0.217(11) -0.064(9) -0.069(9) -0.029(9)
C121 0.224(13) 0.159(9) 0.212(12) -0.065(9) -0.067(9) -0.025(9)
C122 0.224(12) 0.160(9) 0.213(12) -0.067(9) -0.066(10) -0.026(9)
C123 0.224(12) 0.160(9) 0.214(11) -0.066(9) -0.070(9) -0.026(9)
C124 0.225(12) 0.159(9) 0.215(12) -0.066(9) -0.070(10) -0.025(9)
O125 0.226(12) 0.158(9) 0.214(12) -0.065(9) -0.069(9) -0.028(9)
C126 0.223(12) 0.158(9) 0.212(11) -0.067(9) -0.071(9) -0.029(9)
C127 0.224(12) 0.159(9) 0.213(11) -0.067(9) -0.072(9) -0.030(9)
C128 0.228(13) 0.160(9) 0.214(12) -0.068(9) -0.070(10) -0.027(9)
C129 0.227(13) 0.159(9) 0.213(12) -0.065(9) -0.069(9) -0.026(9)
O140 0.227(14) 0.249(13) 0.189(13) -0.077(12) -0.033(12) -0.072(13)
C141 0.225(15) 0.246(15) 0.202(15) -0.062(13) -0.018(14) -0.068(14)
C142 0.232(15) 0.255(15) 0.216(15) -0.056(13) -0.020(13) -0.059(14)
C143 0.226(16) 0.237(17) 0.202(16) -0.077(15) -0.012(15) -0.067(15)
C144 0.217(16) 0.242(16) 0.181(15) -0.082(14) -0.024(15) -0.064(15)
O145 0.235(14) 0.255(14) 0.215(14) -0.057(12) -0.017(13) -0.060(13)
C146 0.234(15) 0.246(15) 0.201(15) -0.072(13) -0.024(14) -0.069(14)
C147 0.225(15) 0.245(14) 0.193(14) -0.075(12) -0.028(13) -0.068(13)
C148 0.240(17) 0.246(16) 0.195(16) -0.069(15) -0.021(15) -0.059(15)
C149 0.225(16) 0.253(15) 0.203(16) -0.054(14) -0.008(15) -0.061(15)
O150 0.267(16) 0.286(18) 0.166(15) -0.141(15) 0.032(13) 0.010(14)
C151 0.24(5) 0.20(4) 0.19(4) -0.06(3) 0.01(3) -0.14(4)
C152 0.30(5) 0.28(6) 0.24(5) -0.07(4) 0.16(4) -0.07(4)
C153 0.262(19) 0.32(3) 0.210(18) -0.151(19) 0.036(16) 0.010(18)
C154 0.24(4) 0.16(4) 0.14(4) -0.02(3) 0.01(3) -0.10(3)
O155 0.262(16) 0.287(18) 0.167(14) -0.143(14) 0.037(12) 0.015(13)
C156 0.246(18) 0.30(4) 0.170(16) -0.15(2) 0.038(13) 0.023(18)
C157 0.260(17) 0.32(3) 0.198(16) -0.158(17) 0.040(13) 0.018(16)
C158 0.263(18) 0.26(3) 0.183(17) -0.149(18) 0.047(13) 0.013(16)
C159 0.268(17) 0.287(19) 0.164(14) -0.144(13) 0.039(12) 0.011(15)

loop_
_atom_type_symbol
_atom_type_description
_atom_type_scat_dispersion_real
_atom_type_scat_dispersion_imag
_atom_type_scat_source
C C 0.0137 0.0067 'International Tables Vol C Tables 4.2.6.8 and 6.1.1.4'
H H 0.0000 0.0000 'International Tables Vol C Tables 4.2.6.8 and 6.1.1.4'
Gd Gd -3.4578 11.1283 'International Tables Vol C Tables 4.2.6.8 and 6.1.1.4'
N N 0.0241 0.0134 'International Tables Vol C Tables 4.2.6.8 and 6.1.1.4'
O O 0.0389 0.0241 'International Tables Vol C Tables 4.2.6.8 and 6.1.1.4'

loop_
_geom_angle_atom_site_label_1
_geom_angle_atom_site_label_2
_geom_angle_atom_site_label_3
_geom_angle
_geom_angle_site_symmetry_1
_geom_angle_site_symmetry_3
N1 Gd1 C10A 82.9(5) . .
N1 Gd1 C10B 88.7(5) . .
N1 Gd1 C11A 109.6(5) . .
N1 Gd1 C11B 119.1(5) . .
N1 Gd1 C12A 131.2(5) . .
N1 Gd1 C12B 128.9(5) . .
N1 Gd1 C13A 111.4(5) . .
N1 Gd1 C13B 99.5(5) . .
N1 Gd1 C14A 85.3(4) . .
N1 Gd1 C14B 77.3(5) . .
N1 Gd1 C20A 77.5(5) . .
N1 Gd1 C20B 81.8(4) . .
N1 Gd1 C21A 96.1(4) . .
N1 Gd1 C21B 89.2(5) . .
N1 Gd1 C22A 125.3(5) . .
N1 Gd1 C22B 119.1(5) . .
N1 Gd1 C23A 124.4(5) . .
N1 Gd1 C23B 132.1(6) . .
N1 Gd1 C24A 94.3(5) . .
N1 Gd1 C24B 104.8(5) . .
N4 Gd1 N1 92.5(3) 2_666 .
N4 Gd1 C10A 92.4(5) 2_666 .
N4 Gd1 C10B 84.5(5) 2_666 .
N4 Gd1 C11A 79.4(5) 2_666 .
N4 Gd1 C11B 81.9(5) 2_666 .
N4 Gd1 C12A 98.6(5) 2_666 .
N4 Gd1 C12B 110.1(5) 2_666 .
N4 Gd1 C13A 126.4(4) 2_666 .
N4 Gd1 C13B 133.5(5) 2_666 .
N4 Gd1 C14A 120.2(5) 2_666 .
N4 Gd1 C14B 112.7(5) 2_666 .
N4 Gd1 C20A 111.5(6) 2_666 .
N4 Gd1 C20B 94.3(6) 2_666 .
N4 Gd1 C21A 136.0(5) 2_666 .
N4 Gd1 C21B 123.7(5) 2_666 .
N4 Gd1 C22A 118.9(5) 2_666 .
N4 Gd1 C22B 118.6(5) 2_666 .
N4 Gd1 C23A 89.9(5) 2_666 .
N4 Gd1 C23B 89.1(5) 2_666 .
N4 Gd1 C24A 84.5(5) 2_666 .
N4 Gd1 C24B 75.1(4) 2_666 .
C10A Gd1 C11A 29.4(5) . .
C10A Gd1 C13A 47.5(5) . .
C10A Gd1 C14A 27.9(5) . .
C10B Gd1 C20B 170.3(6) . .
C10B Gd1 C21B 151.8(7) . .
C10B Gd1 C22B 140.6(7) . .
C10B Gd1 C24B 155.9(6) . .
C11A Gd1 C13A 47.9(6) . .
C11A Gd1 C14A 46.7(6) . .
C11B Gd1 C10B 30.5(5) . .
C11B Gd1 C12B 31.4(5) . .
C11B Gd1 C20B 158.8(6) . .
C11B Gd1 C21B 142.4(7) . .
C11B Gd1 C22B 116.3(7) . .
C11B Gd1 C23B 108.5(7) . .
C11B Gd1 C24B 131.0(7) . .
C12A Gd1 C10A 49.5(6) . .
C12A Gd1 C11A 29.8(5) . .
C12A Gd1 C13A 30.3(5) . .
C12A Gd1 C14A 48.4(6) . .
C12A Gd1 C23A 103.0(6) . .
C12B Gd1 C10B 50.9(6) . .
C12B Gd1 C20B 137.7(6) . .
C12B Gd1 C21B 111.8(7) . .
C12B Gd1 C22B 89.9(7) . .
C12B Gd1 C23B 94.7(7) . .
C12B Gd1 C24B 124.8(6) . .
C13A Gd1 C14A 28.2(5) . .
C13B Gd1 C10B 51.4(6) . .
C13B Gd1 C11B 53.0(6) . .
C13B Gd1 C12B 32.8(5) . .
C13B Gd1 C14B 31.3(5) . .
C13B Gd1 C20B 131.8(7) . .
C13B Gd1 C21B 101.4(7) . .
C13B Gd1 C22B 94.1(7) . .
C13B Gd1 C23B 113.5(6) . .
C13B Gd1 C24B 141.5(6) . .
C14B Gd1 C10B 30.2(5) . .
C14B Gd1 C11B 51.2(6) . .
C14B Gd1 C12B 51.9(6) . .
C14B Gd1 C20B 146.2(7) . .
C14B Gd1 C21B 122.4(7) . .
C14B Gd1 C22B 124.3(7) . .
C14B Gd1 C23B 144.1(6) . .
C14B Gd1 C24B 172.0(6) . .
C20A Gd1 C10A 149.4(7) . .
C20A Gd1 C11A 167.2(7) . .
C20A Gd1 C12A 138.0(7) . .
C20A Gd1 C13A 120.0(7) . .
C20A Gd1 C14A 125.9(7) . .
C20A Gd1 C21A 31.3(6) . .
C20A Gd1 C22A 50.5(7) . .
C20A Gd1 C23A 50.6(7) . .
C20A Gd1 C24A 31.5(6) . .
C21A Gd1 C10A 131.4(6) . .
C21A Gd1 C11A 135.9(7) . .
C21A Gd1 C12A 107.4(7) . .
C21A Gd1 C13A 89.9(6) . .
C21A Gd1 C14A 103.5(7) . .
C21A Gd1 C23A 50.4(6) . .
C21B Gd1 C20B 30.6(6) . .
C21B Gd1 C22B 29.9(5) . .
C21B Gd1 C24B 50.4(6) . .
C22A Gd1 C10A 133.2(8) . .
C22A Gd1 C11A 118.9(8) . .
C22A Gd1 C12A 89.7(8) . .
C22A Gd1 C13A 85.9(8) . .
C22A Gd1 C14A 110.1(7) . .
C22A Gd1 C21A 30.2(5) . .
C22A Gd1 C23A 30.2(5) . .
C22B Gd1 C20B 47.8(7) . .
C22B Gd1 C24B 47.9(6) . .
C23A Gd1 C10A 152.4(6) . .
C23A Gd1 C11A 125.3(6) . .
C23A Gd1 C13A 111.2(6) . .
C23A Gd1 C14A 138.3(6) . .
C23B Gd1 C10B 139.0(7) . .
C23B Gd1 C20B 50.4(7) . .
C23B Gd1 C21B 52.0(7) . .
C23B Gd1 C22B 30.2(5) . .
C23B Gd1 C24B 30.5(5) . .
C24A Gd1 C10A 175.7(6) . .
C24A Gd1 C11A 151.5(7) . .
C24A Gd1 C12A 133.8(6) . .
C24A Gd1 C13A 136.7(6) . .
C24A Gd1 C14A 155.3(6) . .
C24A Gd1 C21A 51.9(7) . .
C24A Gd1 C22A 51.0(7) . .
C24A Gd1 C23A 30.8(5) . .
C24B Gd1 C20B 29.5(5) . .
N2 Gd2 C30A 79.3(5) . .
N2 Gd2 C30B 82.8(5) . .
N2 Gd2 C31A 93.6(6) . .
N2 Gd2 C31B 83.3(5) . .
N2 Gd2 C32A 123.2(6) . .
N2 Gd2 C32B 109.9(6) . .
N2 Gd2 C33A 128.4(5) . .
N2 Gd2 C33B 130.1(5) . .
N2 Gd2 C34A 100.3(5) . .
N2 Gd2 C34B 111.3(5) . .
N2 Gd2 C40A 90.3(5) . .
N2 Gd2 C40B 96.6(5) . .
N2 Gd2 C41A 84.7(5) . .
N2 Gd2 C41B 75.7(4) . .
N2 Gd2 C42A 108.0(6) . .
N2 Gd2 C42B 88.7(6) . .
N2 Gd2 C43A 132.7(5) . .
N2 Gd2 C43B 119.4(6) . .
N2 Gd2 C44A 119.4(5) . .
N2 Gd2 C44B 124.6(5) . .
N3 Gd2 N2 93.6(2) . .
N3 Gd2 C30A 103.3(5) . .
N3 Gd2 C30B 91.9(5) . .
N3 Gd2 C31A 130.7(5) . .
N3 Gd2 C31B 121.9(5) . .
N3 Gd2 C32A 118.9(6) . .
N3 Gd2 C32B 126.6(5) . .
N3 Gd2 C33A 89.0(5) . .
N3 Gd2 C33B 100.5(5) . .
N3 Gd2 C34A 78.0(5) . .
N3 Gd2 C34B 78.7(4) . .
N3 Gd2 C40A 123.3(5) . .
N3 Gd2 C40B 132.7(5) . .
N3 Gd2 C41A 94.3(5) . .
N3 Gd2 C41B 111.4(6) . .
N3 Gd2 C42A 76.7(4) . .
N3 Gd2 C42B 84.0(5) . .
N3 Gd2 C43A 92.7(5) . .
N3 Gd2 C43B 85.1(5) . .
N3 Gd2 C44A 122.4(5) . .
N3 Gd2 C44B 113.8(5) . .
C30A Gd2 C33A 50.2(6) . .
C30A Gd2 C34A 32.1(5) . .
C30A Gd2 C40A 132.8(7) . .
C30A Gd2 C41A 156.8(7) . .
C30A Gd2 C42A 172.7(7) . .
C30A Gd2 C43A 143.7(7) . .
C30A Gd2 C44A 126.9(7) . .
C30B Gd2 C31B 30.0(5) . .
C30B Gd2 C32B 47.5(6) . .
C30B Gd2 C34B 30.9(5) . .
C31A Gd2 C30A 31.6(5) . .
C31A Gd2 C32A 29.7(5) . .
C31A Gd2 C33A 50.0(6) . .
C31A Gd2 C34A 52.7(6) . .
C31A Gd2 C40A 105.3(7) . .
C31A Gd2 C41A 134.9(7) . .
C31A Gd2 C42A 144.7(7) . .
C31A Gd2 C43A 116.5(8) . .
C31A Gd2 C44A 95.3(7) . .
C32A Gd2 C30A 50.2(6) . .
C32A Gd2 C33A 30.0(5) . .
C32A Gd2 C34A 51.1(6) . .
C32A Gd2 C40A 105.0(6) . .
C32A Gd2 C41A 131.8(6) . .
C32A Gd2 C42A 123.3(7) . .
C32A Gd2 C43A 93.5(7) . .
C32A Gd2 C44A 82.5(6) . .
C32B Gd2 C31B 28.2(6) . .
C33A Gd2 C40A 129.6(7) . .
C33A Gd2 C41A 146.5(6) . .
C33A Gd2 C42A 122.7(7) . .
C33A Gd2 C43A 98.6(6) . .
C33B Gd2 C30B 49.4(6) . .
C33B Gd2 C31B 48.7(6) . .
C33B Gd2 C32B 28.9(5) . .
C33B Gd2 C34B 30.1(5) . .
C34A Gd2 C33A 30.5(5) . .
C34A Gd2 C40A 155.8(6) . .
C34A Gd2 C41A 171.1(7) . .
C34A Gd2 C42A 142.9(7) . .
C34A Gd2 C43A 126.9(7) . .
C34A Gd2 C44A 131.4(6) . .
C34B Gd2 C31B 50.2(5) . .
C34B Gd2 C32B 48.4(6) . .
C40A Gd2 C41A 29.9(5) . .
C40A Gd2 C42A 48.8(6) . .
C40A Gd2 C43A 48.5(5) . .
C40B Gd2 C30B 135.1(6) . .
C40B Gd2 C31B 105.2(7) . .
C40B Gd2 C32B 92.6(6) . .
C40B Gd2 C33B 107.4(7) . .
C40B Gd2 C34B 137.3(6) . .
C40B Gd2 C41B 30.6(5) . .
C40B Gd2 C44B 29.9(5) . .
C41B Gd2 C30B 148.9(7) . .
C41B Gd2 C31B 123.5(7) . .
C41B Gd2 C32B 120.5(7) . .
C41B Gd2 C33B 138.0(6) . .
C41B Gd2 C34B 167.9(6) . .
C42A Gd2 C41A 28.6(7) . .
C42B Gd2 C30B 170.3(6) . .
C42B Gd2 C31B 153.2(6) . .
C42B Gd2 C32B 141.0(6) . .
C42B Gd2 C33B 140.0(7) . .
C42B Gd2 C34B 154.2(7) . .
C42B Gd2 C40B 50.3(6) . .
C42B Gd2 C41B 29.9(6) . .
C42B Gd2 C43B 30.8(6) . .
C42B Gd2 C44B 50.7(6) . .
C43A Gd2 C41A 48.0(6) . .
C43A Gd2 C42A 29.9(5) . .
C43B Gd2 C30B 157.7(7) . .
C43B Gd2 C31B 145.1(8) . .
C43B Gd2 C32B 118.8(8) . .
C43B Gd2 C33B 109.4(7) . .
C43B Gd2 C34B 127.5(7) . .
C43B Gd2 C40B 50.0(6) . .
C43B Gd2 C41B 49.8(6) . .
C43B Gd2 C44B 30.6(5) . .
C44A Gd2 C33A 101.6(7) . .
C44A Gd2 C40A 29.9(5) . .
C44A Gd2 C41A 49.4(6) . .
C44A Gd2 C42A 49.9(6) . .
C44A Gd2 C43A 30.0(5) . .
C44B Gd2 C30B 138.6(6) . .
C44B Gd2 C31B 115.2(7) . .
C44B Gd2 C32B 91.6(7) . .
C44B Gd2 C33B 92.7(7) . .
C44B Gd2 C34B 120.5(7) . .
C44B Gd2 C41B 50.0(6) . .
C1A N1 Gd1 120.6(9) . .
C1B N1 Gd1 120.3(10) . .
C1B N1 C4B 111.5(16) . .
C4A N1 Gd1 126.5(10) . .
C4A N1 C1A 112.9(13) . .
C4B N1 Gd1 128.0(13) . .
C2A N2 Gd2 120.2(9) . .
C2B N2 Gd2 126.0(9) . .
C2B N2 C3B 109.5(13) . .
C3A N2 Gd2 126.4(11) . .
C3A N2 C2A 113.4(14) . .
C3B N2 Gd2 124.3(10) . .
C5A N3 Gd2 125.5(9) . .
C5B N3 Gd2 118.9(9) . .
C7A N3 Gd2 125.4(10) . .
C7A N3 C5A 108.6(13) . .
C7B N3 Gd2 122.0(11) . .
C7B N3 C5B 118.9(14) . .
C6A N4 Gd1 120.2(9) . 2_666
C6A N4 C8A 116.5(13) . .
C8A N4 Gd1 122.3(11) . 2_666
C8B N4 C6B 109.1(14) . .
N1 C1A H1A 117.2 . .
C2A C1A N1 125.6(19) . .
C2A C1A H1A 117.2 . .
N1 C1B H1B 118.2 . .
N1 C1B C2B 123.6(19) . .
C2B C1B H1B 118.2 . .
N2 C2A H2A 119.0 . .
C1A C2A N2 122.0(19) . .
C1A C2A H2A 119.0 . .
N2 C2B C1B 126.5(19) . .
N2 C2B H2B 116.8 . .
C1B C2B H2B 116.8 . .
N2 C3A H3A 117.0 . .
N2 C3A C4A 126.0(19) . .
C4A C3A H3A 117.0 . .
N2 C3B H3B 120.9 . .
C4B C3B N2 118(2) . .
C4B C3B H3B 120.9 . .
N1 C4A C3A 120.1(18) . .
N1 C4A H4A 119.9 . .
C3A C4A H4A 119.9 . .
N1 C4B H4B 115.3 . .
C3B C4B N1 129(3) . .
C3B C4B H4B 115.3 . .
N3 C5A H5A 117.3 . .
C6A C5A N3 125.4(18) . .
C6A C5A H5A 117.3 . .
N3 C5B H5B 120.4 . .
C6B C5B N3 119.2(18) . .
C6B C5B H5B 120.4 . .
N4 C6A C5A 120.9(17) . .
N4 C6A H6A 119.6 . .
C5A C6A H6A 119.6 . .
N4 C6B H6B 118.3 . .
C5B C6B N4 123.4(17) . .
C5B C6B H6B 118.3 . .
N3 C7A H7A 117.9 . .
C8A C7A N3 124(2) . .
C8A C7A H7A 117.9 . .
N3 C7B H7B 118.2 . .
N3 C7B C8B 124(2) . .
C8B C7B H7B 118.2 . .
N4 C8A C7A 123(2) . .
N4 C8A H8A 118.7 . .
C7A C8A H8A 118.7 . .
N4 C8B C7B 125(2) . .
N4 C8B H8B 117.5 . .
C7B C8B H8B 117.5 . .
C11A C10A Gd1 75.6(17) . .
C11A C10A C15A 124.0(18) . .
C14A C10A Gd1 80.2(16) . .
C14A C10A C11A 107.8(15) . .
C14A C10A C15A 126.9(19) . .
C15A C10A Gd1 120.9(19) . .
C11B C10B Gd1 73.6(17) . .
C11B C10B C15B 123.8(18) . .
C14B C10B Gd1 72.2(15) . .
C14B C10B C11B 109.4(14) . .
C14B C10B C15B 126.7(18) . .
C15B C10B Gd1 123.2(19) . .
C10A C11A Gd1 75.0(17) . .
C10A C11A C12A 109.5(14) . .
C10A C11A C16A 126.0(18) . .
C12A C11A Gd1 74.1(15) . .
C12A C11A C16A 124.4(18) . .
C16A C11A Gd1 121(2) . .
C10B C11B Gd1 75.9(16) . .
C10B C11B C12B 107.9(13) . .
C10B C11B C16B 122.2(19) . .
C12B C11B Gd1 74.7(14) . .
C12B C11B C16B 128.3(18) . .
C16B C11B Gd1 127(2) . .
C11A C12A Gd1 76.1(16) . .
C11A C12A C13A 104.5(14) . .
C11A C12A C17A 128(2) . .
C13A C12A Gd1 78.9(12) . .
C13A C12A C17A 126(2) . .
C17A C12A Gd1 121.0(19) . .
C11B C12B Gd1 73.9(15) . .
C11B C12B C13B 105.7(13) . .
C11B C12B C17B 126(2) . .
C13B C12B Gd1 70.0(12) . .
C13B C12B C17B 128(2) . .
C17B C12B Gd1 125.1(19) . .
C12A C13A Gd1 70.8(12) . .
C12A C13A C18A 120.8(19) . .
C14A C13A Gd1 76.4(13) . .
C14A C13A C12A 107.1(13) . .
C14A C13A C18A 131.5(19) . .
C18A C13A Gd1 124.7(16) . .
C12B C13B Gd1 77.2(12) . .
C12B C13B C18B 119.9(19) . .
C14B C13B Gd1 76.3(13) . .
C14B C13B C12B 106.6(13) . .
C14B C13B C18B 131.4(19) . .
C18B C13B Gd1 125.5(16) . .
C10A C14A Gd1 71.9(16) . .
C10A C14A C13A 110.6(14) . .
C10A C14A C19A 131(2) . .
C13A C14A Gd1 75.4(13) . .
C13A C14A C19A 118.2(19) . .
C19A C14A Gd1 126.2(17) . .
C10B C14B Gd1 77.5(16) . .
C10B C14B C13B 110.0(14) . .
C10B C14B C19B 128.9(19) . .
C13B C14B Gd1 72.5(13) . .
C13B C14B C19B 120.2(18) . .
C19B C14B Gd1 124.6(17) . .
C10A C15A H15A 109.5 . .
C10A C15A H15B 109.5 . .
C10A C15A H15C 109.5 . .
H15A C15A H15B 109.5 . .
H15A C15A H15C 109.5 . .
H15B C15A H15C 109.5 . .
C10B C15B H15D 109.5 . .
C10B C15B H15E 109.5 . .
C10B C15B H15F 109.5 . .
H15D C15B H15E 109.5 . .
H15D C15B H15F 109.5 . .
H15E C15B H15F 109.5 . .
C11A C16A H16A 109.5 . .
C11A C16A H16B 109.5 . .
C11A C16A H16C 109.5 . .
H16A C16A H16B 109.5 . .
H16A C16A H16C 109.5 . .
H16B C16A H16C 109.5 . .
C11B C16B H16D 109.5 . .
C11B C16B H16E 109.5 . .
C11B C16B H16F 109.5 . .
H16D C16B H16E 109.5 . .
H16D C16B H16F 109.5 . .
H16E C16B H16F 109.5 . .
C12A C17A H17A 109.5 . .
C12A C17A H17B 109.5 . .
C12A C17A H17C 109.5 . .
H17A C17A H17B 109.5 . .
H17A C17A H17C 109.5 . .
H17B C17A H17C 109.5 . .
C12B C17B H17D 109.5 . .
C12B C17B H17E 109.5 . .
C12B C17B H17F 109.5 . .
H17D C17B H17E 109.5 . .
H17D C17B H17F 109.5 . .
H17E C17B H17F 109.5 . .
C13A C18A H18A 109.5 . .
C13A C18A H18B 109.5 . .
C13A C18A H18C 109.5 . .
H18A C18A H18B 109.5 . .
H18A C18A H18C 109.5 . .
H18B C18A H18C 109.5 . .
C13B C18B H18D 109.5 . .
C13B C18B H18E 109.5 . .
C13B C18B H18F 109.5 . .
H18D C18B H18E 109.5 . .
H18D C18B H18F 109.5 . .
H18E C18B H18F 109.5 . .
C14A C19A H19A 109.5 . .
C14A C19A H19B 109.5 . .
C14A C19A H19C 109.5 . .
H19A C19A H19B 109.5 . .
H19A C19A H19C 109.5 . .
H19B C19A H19C 109.5 . .
C14B C19B H19D 109.5 . .
C14B C19B H19E 109.5 . .
C14B C19B H19F 109.5 . .
H19D C19B H19E 109.5 . .
H19D C19B H19F 109.5 . .
H19E C19B H19F 109.5 . .
C21A C20A Gd1 77.2(13) . .
C21A C20A C25A 124(2) . .
C24A C20A Gd1 74.8(13) . .
C24A C20A C21A 109.3(15) . .
C24A C20A C25A 126(2) . .
C25A C20A Gd1 121.2(16) . .
C21B C20B Gd1 70.4(14) . .
C21B C20B C25B 128(2) . .
C24B C20B Gd1 75.0(12) . .
C24B C20B C21B 108.5(14) . .
C24B C20B C25B 123(2) . .
C25B C20B Gd1 119.3(15) . .
C20A C21A Gd1 71.5(12) . .
C20A C21A C26A 126.3(19) . .
C22A C21A Gd1 73.7(19) . .
C22A C21A C20A 105.5(15) . .
C22A C21A C26A 127.8(19) . .
C26A C21A Gd1 124.7(17) . .
C20B C21B Gd1 79.0(13) . .
C20B C21B C26B 127(2) . .
C22B C21B Gd1 78(2) . .
C22B C21B C20B 104.0(15) . .
C22B C21B C26B 125(2) . .
C26B C21B Gd1 124.8(18) . .
C21A C22A Gd1 76.1(18) . .
C21A C22A C23A 111.3(16) . .
C21A C22A C27A 121.9(16) . .
C23A C22A Gd1 78(2) . .
C23A C22A C27A 124.1(19) . .
C27A C22A Gd1 128(3) . .
C21B C22B Gd1 72(2) . .
C21B C22B C23B 112.0(15) . .
C21B C22B C27B 122.2(16) . .
C23B C22B Gd1 70(2) . .
C23B C22B C27B 125.7(15) . .
C27B C22B Gd1 122(3) . .
C22A C23A Gd1 71(3) . .
C22A C23A C24A 106.3(15) . .
C22A C23A C28A 124.0(17) . .
C24A C23A Gd1 70.1(18) . .
C24A C23A C28A 129.7(18) . .
C28A C23A Gd1 123(2) . .
C22B C23B Gd1 79(2) . .
C22B C23B C24B 104.4(16) . .
C22B C23B C28B 126.3(18) . .
C24B C23B Gd1 80.4(16) . .
C24B C23B C28B 125.3(17) . .
C28B C23B Gd1 124(2) . .
C20A C24A Gd1 73.6(14) . .
C20A C24A C23A 106.9(16) . .
C20A C24A C29A 125(2) . .
C23A C24A Gd1 79(2) . .
C23A C24A C29A 128(2) . .
C29A C24A Gd1 119.4(16) . .
C20B C24B Gd1 75.4(13) . .
C20B C24B C23B 108.3(15) . .
C20B C24B C29B 126.7(19) . .
C23B C24B Gd1 69.1(17) . .
C23B C24B C29B 125.0(19) . .
C29B C24B Gd1 123.0(16) . .
C20A C25A H25A 109.5 . .
C20A C25A H25B 109.5 . .
C20A C25A H25C 109.5 . .
H25A C25A H25B 109.5 . .
H25A C25A H25C 109.5 . .
H25B C25A H25C 109.5 . .
C20B C25B H25D 109.5 . .
C20B C25B H25E 109.5 . .
C20B C25B H25F 109.5 . .
H25D C25B H25E 109.5 . .
H25D C25B H25F 109.5 . .
H25E C25B H25F 109.5 . .
C21A C26A H26A 109.5 . .
C21A C26A H26B 109.5 . .
C21A C26A H26C 109.5 . .
H26A C26A H26B 109.5 . .
H26A C26A H26C 109.5 . .
H26B C26A H26C 109.5 . .
C21B C26B H26D 109.5 . .
C21B C26B H26E 109.5 . .
C21B C26B H26F 109.5 . .
H26D C26B H26E 109.5 . .
H26D C26B H26F 109.5 . .
H26E C26B H26F 109.5 . .
C22A C27A H27A 109.5 . .
C22A C27A H27B 109.5 . .
C22A C27A H27C 109.5 . .
H27A C27A H27B 109.5 . .
H27A C27A H27C 109.5 . .
H27B C27A H27C 109.5 . .
C22B C27B H27D 109.5 . .
C22B C27B H27E 109.5 . .
C22B C27B H27F 109.5 . .
H27D C27B H27E 109.5 . .
H27D C27B H27F 109.5 . .
H27E C27B H27F 109.5 . .
C23A C28A H28A 109.5 . .
C23A C28A H28B 109.5 . .
C23A C28A H28C 109.5 . .
H28A C28A H28B 109.5 . .
H28A C28A H28C 109.5 . .
H28B C28A H28C 109.5 . .
C23B C28B H28D 109.5 . .
C23B C28B H28E 109.5 . .
C23B C28B H28F 109.5 . .
H28D C28B H28E 109.5 . .
H28D C28B H28F 109.5 . .
H28E C28B H28F 109.5 . .
C24A C29A H29A 109.5 . .
C24A C29A H29B 109.5 . .
C24A C29A H29C 109.5 . .
H29A C29A H29B 109.5 . .
H29A C29A H29C 109.5 . .
H29B C29A H29C 109.5 . .
C24B C29B H29D 109.5 . .
C24B C29B H29E 109.5 . .
C24B C29B H29F 109.5 . .
H29D C29B H29E 109.5 . .
H29D C29B H29F 109.5 . .
H29E C29B H29F 109.5 . .
C31A C30A Gd2 71.8(14) . .
C31A C30A C34A 107.3(14) . .
C31A C30A C35A 119(2) . .
C34A C30A Gd2 74.7(14) . .
C34A C30A C35A 134(2) . .
C35A C30A Gd2 118(2) . .
C31B C30B Gd2 76.1(13) . .
C31B C30B C34B 108.2(14) . .
C31B C30B C35B 118(2) . .
C34B C30B Gd2 75.1(14) . .
C34B C30B C35B 133(2) . .
C35B C30B Gd2 121.6(16) . .
C30A C31A Gd2 76.6(14) . .
C30A C31A C36A 131(3) . .
C32A C31A Gd2 76.6(14) . .
C32A C31A C30A 107.9(15) . .
C32A C31A C36A 120(2) . .
C36A C31A Gd2 121.6(18) . .
C30B C31B Gd2 74.0(13) . .
C30B C31B C36B 134(2) . .
C32B C31B Gd2 75.7(15) . .
C32B C31B C30B 106.2(15) . .
C32B C31B C36B 118(2) . .
C36B C31B Gd2 127.4(16) . .
C31A C32A Gd2 73.6(14) . .
C31A C32A C33A 110.7(16) . .
C31A C32A C37A 135(3) . .
C33A C32A Gd2 77.7(13) . .
C33A C32A C37A 112(2) . .
C37A C32A Gd2 129(2) . .
C31B C32B Gd2 76.2(14) . .
C31B C32B C33B 112.7(16) . .
C31B C32B C37B 133(2) . .
C33B C32B Gd2 73.4(14) . .
C33B C32B C37B 114(2) . .
C37B C32B Gd2 122.3(17) . .
C32A C33A Gd2 72.4(13) . .
C32A C33A C34A 109.9(16) . .
C32A C33A C38A 133(2) . .
C34A C33A Gd2 73.9(14) . .
C34A C33A C38A 117(2) . .
C38A C33A Gd2 126(2) . .
C32B C33B Gd2 77.7(14) . .
C32B C33B C34B 108.4(15) . .
C32B C33B C38B 138(2) . .
C34B C33B Gd2 76.8(14) . .
C34B C33B C38B 113(2) . .
C38B C33B Gd2 116.0(17) . .
C30A C34A Gd2 73.3(14) . .
C30A C34A C39A 120(2) . .
C33A C34A Gd2 75.6(14) . .
C33A C34A C30A 103.8(14) . .
C33A C34A C39A 135(2) . .
C39A C34A Gd2 123.8(19) . .
C30B C34B Gd2 74.0(13) . .
C30B C34B C39B 119.9(19) . .
C33B C34B Gd2 73.1(14) . .
C33B C34B C30B 104.2(13) . .
C33B C34B C39B 136(2) . .
C39B C34B Gd2 119.3(18) . .
C30A C35A H35A 109.5 . .
C30A C35A H35B 109.5 . .
C30A C35A H35C 109.5 . .
H35A C35A H35B 109.5 . .
H35A C35A H35C 109.5 . .
H35B C35A H35C 109.5 . .
C30B C35B H35D 109.5 . .
C30B C35B H35E 109.5 . .
C30B C35B H35F 109.5 . .
H35D C35B H35E 109.5 . .
H35D C35B H35F 109.5 . .
H35E C35B H35F 109.5 . .
C31A C36A H36A 109.5 . .
C31A C36A H36B 109.5 . .
C31A C36A H36C 109.5 . .
H36A C36A H36B 109.5 . .
H36A C36A H36C 109.5 . .
H36B C36A H36C 109.5 . .
C31B C36B H36D 109.5 . .
C31B C36B H36E 109.5 . .
C31B C36B H36F 109.5 . .
H36D C36B H36E 109.5 . .
H36D C36B H36F 109.5 . .
H36E C36B H36F 109.5 . .
C32A C37A H37A 109.5 . .
C32A C37A H37B 109.5 . .
C32A C37A H37C 109.5 . .
H37A C37A H37B 109.5 . .
H37A C37A H37C 109.5 . .
H37B C37A H37C 109.5 . .
C32B C37B H37D 109.5 . .
C32B C37B H37E 109.5 . .
C32B C37B H37F 109.5 . .
H37D C37B H37E 109.5 . .
H37D C37B H37F 109.5 . .
H37E C37B H37F 109.5 . .
C33A C38A H38A 109.5 . .
C33A C38A H38B 109.5 . .
C33A C38A H38C 109.5 . .
H38A C38A H38B 109.5 . .
H38A C38A H38C 109.5 . .
H38B C38A H38C 109.5 . .
C33B C38B H38D 109.5 . .
C33B C38B H38E 109.5 . .
C33B C38B H38F 109.5 . .
H38D C38B H38E 109.5 . .
H38D C38B H38F 109.5 . .
H38E C38B H38F 109.5 . .
C34A C39A H39A 109.5 . .
C34A C39A H39B 109.5 . .
C34A C39A H39C 109.5 . .
H39A C39A H39B 109.5 . .
H39A C39A H39C 109.5 . .
H39B C39A H39C 109.5 . .
C34B C39B H39D 109.5 . .
C34B C39B H39E 109.5 . .
C34B C39B H39F 109.5 . .
H39D C39B H39E 109.5 . .
H39D C39B H39F 109.5 . .
H39E C39B H39F 109.5 . .
C41A C40A Gd2 77.3(14) . .
C41A C40A C45A 131(2) . .
C44A C40A Gd2 74.7(15) . .
C44A C40A C41A 108.9(16) . .
C44A C40A C45A 119(2) . .
C45A C40A Gd2 120.5(17) . .
C41B C40B Gd2 75.2(12) . .
C41B C40B C45B 126(2) . .
C44B C40B Gd2 75.2(16) . .
C44B C40B C41B 108.3(16) . .
C44B C40B C45B 125(2) . .
C45B C40B Gd2 121.2(19) . .
C40A C41A Gd2 72.8(15) . .
C40A C41A C46A 125(2) . .
C42A C41A Gd2 75.5(14) . .
C42A C41A C40A 108.8(18) . .
C42A C41A C46A 127(2) . .
C46A C41A Gd2 117.5(17) . .
C40B C41B Gd2 74.1(12) . .
C40B C41B C46B 122(2) . .
C42B C41B Gd2 72.6(13) . .
C42B C41B C40B 107.9(18) . .
C42B C41B C46B 130(2) . .
C46B C41B Gd2 121.2(15) . .
C41A C42A Gd2 75.9(15) . .
C41A C42A C43A 107.0(17) . .
C41A C42A C47A 129(2) . .
C43A C42A Gd2 73.8(11) . .
C43A C42A C47A 123(2) . .
C47A C42A Gd2 124.3(15) . .
C41B C42B Gd2 77.5(14) . .
C41B C42B C43B 108.5(18) . .
C41B C42B C47B 128(3) . .
C43B C42B Gd2 76.0(15) . .
C43B C42B C47B 122(2) . .
C47B C42B Gd2 121.6(17) . .
C42A C43A Gd2 76.4(11) . .
C42A C43A C48A 118(2) . .
C44A C43A Gd2 73.9(14) . .
C44A C43A C42A 109.4(17) . .
C44A C43A C48A 132(2) . .
C48A C43A Gd2 120.4(15) . .
C42B C43B Gd2 73.2(15) . .
C42B C43B C44B 107.6(17) . .
C42B C43B C48B 123(2) . .
C44B C43B Gd2 75.3(16) . .
C44B C43B C48B 129(2) . .
C48B C43B Gd2 124.4(19) . .
C40A C44A Gd2 75.4(15) . .
C40A C44A C43A 105.8(15) . .
C40A C44A C49A 128.7(19) . .
C43A C44A Gd2 76.0(13) . .
C43A C44A C49A 123.1(19) . .
C49A C44A Gd2 127.7(19) . .
C40B C44B Gd2 74.8(15) . .
C40B C44B C43B 107.5(15) . .
C40B C44B C49B 127(2) . .
C43B C44B Gd2 74.0(15) . .
C43B C44B C49B 124(2) . .
C49B C44B Gd2 126(2) . .
C40A C45A H45A 109.5 . .
C40A C45A H45B 109.5 . .
C40A C45A H45C 109.5 . .
H45A C45A H45B 109.5 . .
H45A C45A H45C 109.5 . .
H45B C45A H45C 109.5 . .
C40B C45B H45D 109.5 . .
C40B C45B H45E 109.5 . .
C40B C45B H45F 109.5 . .
H45D C45B H45E 109.5 . .
H45D C45B H45F 109.5 . .
H45E C45B H45F 109.5 . .
C41A C46A H46A 109.5 . .
C41A C46A H46B 109.5 . .
C41A C46A H46C 109.5 . .
H46A C46A H46B 109.5 . .
H46A C46A H46C 109.5 . .
H46B C46A H46C 109.5 . .
C41B C46B H46D 109.5 . .
C41B C46B H46E 109.5 . .
C41B C46B H46F 109.5 . .
H46D C46B H46E 109.5 . .
H46D C46B H46F 109.5 . .
H46E C46B H46F 109.5 . .
C42A C47A H47A 109.5 . .
C42A C47A H47B 109.5 . .
C42A C47A H47C 109.5 . .
H47A C47A H47B 109.5 . .
H47A C47A H47C 109.5 . .
H47B C47A H47C 109.5 . .
C42B C47B H47D 109.5 . .
C42B C47B H47E 109.5 . .
C42B C47B H47F 109.5 . .
H47D C47B H47E 109.5 . .
H47D C47B H47F 109.5 . .
H47E C47B H47F 109.5 . .
C43A C48A H48A 109.5 . .
C43A C48A H48B 109.5 . .
C43A C48A H48C 109.5 . .
H48A C48A H48B 109.5 . .
H48A C48A H48C 109.5 . .
H48B C48A H48C 109.5 . .
C43B C48B H48D 109.5 . .
C43B C48B H48E 109.5 . .
C43B C48B H48F 109.5 . .
H48D C48B H48E 109.5 . .
H48D C48B H48F 109.5 . .
H48E C48B H48F 109.5 . .
C44A C49A H49A 109.5 . .
C44A C49A H49B 109.5 . .
C44A C49A H49C 109.5 . .
H49A C49A H49B 109.5 . .
H49A C49A H49C 109.5 . .
H49B C49A H49C 109.5 . .
C44B C49B H49D 109.5 . .
C44B C49B H49E 109.5 . .
C44B C49B H49F 109.5 . .
H49D C49B H49E 109.5 . .
H49D C49B H49F 109.5 . .
H49E C49B H49F 109.5 . .
C104 O100 C101 128(2) . .
O100 C101 H10A 112.1 . .
O100 C101 H10B 112.1 . .
O100 C101 C102 98(2) . .
H10A C101 H10B 109.7 . .
C102 C101 H10A 112.1 . .
C102 C101 H10B 112.1 . .
C101 C102 H10C 111.1 . .
C101 C102 H10D 111.1 . .
H10C C102 H10D 109.0 . .
C103 C102 C101 103(3) . .
C103 C102 H10C 111.1 . .
C103 C102 H10D 111.1 . .
C102 C103 H10E 107.3 . .
C102 C103 H10F 107.3 . .
C102 C103 C104 120(3) . .
H10E C103 H10F 106.9 . .
C104 C103 H10E 107.3 . .
C104 C103 H10F 107.3 . .
O100 C104 C103 90(2) . .
O100 C104 H10G 113.7 . .
O100 C104 H10H 113.7 . .
C103 C104 H10G 113.7 . .
C103 C104 H10H 113.7 . .
H10G C104 H10H 111.0 . .
C109 O105 C106 106(2) . .
O105 C106 H10I 110.2 . .
O105 C106 H10J 110.2 . .
O105 C106 C107 107.5(18) . .
H10I C106 H10J 108.5 . .
C107 C106 H10I 110.2 . .
C107 C106 H10J 110.2 . .
C106 C107 H10K 111.0 . .
C106 C107 H10L 111.0 . .
H10K C107 H10L 109.0 . .
C108 C107 C106 104(2) . .
C108 C107 H10K 111.0 . .
C108 C107 H10L 111.0 . .
C107 C108 H10M 111.6 . .
C107 C108 H10N 111.6 . .
H10M C108 H10N 109.4 . .
C109 C108 C107 101(2) . .
C109 C108 H10M 111.6 . .
C109 C108 H10N 111.6 . .
O105 C109 C108 106(2) . .
O105 C109 H10O 110.6 . .
O105 C109 H10P 110.6 . .
C108 C109 H10O 110.6 . .
C108 C109 H10P 110.6 . .
H10O C109 H10P 108.7 . .
C114 O110 C111 109.6(16) . .
O110 C111 H11A 111.0 . .
O110 C111 H11B 111.0 . .
O110 C111 C112 103.7(15) . .
H11A C111 H11B 109.0 . .
C112 C111 H11A 111.0 . .
C112 C111 H11B 111.0 . .
C111 C112 H11C 110.1 . .
C111 C112 H11D 110.1 . .
H11C C112 H11D 108.4 . .
C113 C112 C111 108.0(16) . .
C113 C112 H11C 110.1 . .
C113 C112 H11D 110.1 . .
C112 C113 H11E 109.6 . .
C112 C113 H11F 109.6 . .
C112 C113 C114 110.2(17) . .
H11E C113 H11F 108.1 . .
C114 C113 H11E 109.6 . .
C114 C113 H11F 109.6 . .
O110 C114 H11G 110.5 . .
O110 C114 H11H 110.5 . .
C113 C114 O110 106.0(16) . .
C113 C114 H11G 110.5 . .
C113 C114 H11H 110.5 . .
H11G C114 H11H 108.7 . .
C121 O120 C124 108(4) . .
O120 C121 H12A 113.2 . .
O120 C121 H12B 113.2 . .
O120 C121 C122 93(3) . .
H12A C121 H12B 110.5 . .
C122 C121 H12A 113.2 . .
C122 C121 H12B 113.2 . .
C121 C122 H12C 111.1 . .
C121 C122 H12D 111.1 . .
C121 C122 C123 103(4) . .
H12C C122 H12D 109.0 . .
C123 C122 H12C 111.1 . .
C123 C122 H12D 111.1 . .
C122 C123 H12E 110.3 . .
C122 C123 H12F 110.3 . .
H12E C123 H12F 108.6 . .
C124 C123 C122 107(3) . .
C124 C123 H12E 110.3 . .
C124 C123 H12F 110.3 . .
O120 C124 C123 96(3) . .
O120 C124 H12G 112.5 . .
O120 C124 H12H 112.5 . .
C123 C124 H12G 112.5 . .
C123 C124 H12H 112.5 . .
H12G C124 H12H 110.0 . .
C129 O125 C126 106.6(18) . .
O125 C126 H12I 110.2 . .
O125 C126 H12J 110.2 . .
O125 C126 C127 108(2) . .
H12I C126 H12J 108.5 . .
C127 C126 H12I 110.2 . .
C127 C126 H12J 110.2 . .
C126 C127 H12K 111.2 . .
C126 C127 H12L 111.2 . .
C126 C127 C128 103(3) . .
H12K C127 H12L 109.1 . .
C128 C127 H12K 111.2 . .
C128 C127 H12L 111.2 . .
C127 C128 H12M 111.4 . .
C127 C128 H12N 111.4 . .
H12M C128 H12N 109.3 . .
C129 C128 C127 102(3) . .
C129 C128 H12M 111.4 . .
C129 C128 H12N 111.4 . .
O125 C129 C128 110(2) . .
O125 C129 H12O 109.7 . .
O125 C129 H12P 109.7 . .
C128 C129 H12O 109.7 . .
C128 C129 H12P 109.7 . .
H12O C129 H12P 108.2 . .
C144 O140 C141 110.5(19) . .
O140 C141 H14A 110.6 . .
O140 C141 H14B 110.6 . .
O140 C141 C142 105.6(19) . .
H14A C141 H14B 108.8 . .
C142 C141 H14A 110.6 . .
C142 C141 H14B 110.6 . .
C141 C142 H14C 110.3 . .
C141 C142 H14D 110.3 . .
H14C C142 H14D 108.6 . .
C143 C142 C141 107(2) . .
C143 C142 H14C 110.3 . .
C143 C142 H14D 110.3 . .
C142 C143 H14E 110.1 . .
C142 C143 H14F 110.1 . .
H14E C143 H14F 108.5 . .
C144 C143 C142 108(2) . .
C144 C143 H14E 110.1 . .
C144 C143 H14F 110.1 . .
O140 C144 C143 108(2) . .
O140 C144 H14G 110.1 . .
O140 C144 H14H 110.1 . .
C143 C144 H14G 110.1 . .
C143 C144 H14H 110.1 . .
H14G C144 H14H 108.4 . .
C146 O145 C149 107(2) . .
O145 C146 H14I 110.6 . .
O145 C146 H14J 110.6 . .
O145 C146 C147 105.6(19) . .
H14I C146 H14J 108.7 . .
C147 C146 H14I 110.6 . .
C147 C146 H14J 110.6 . .
C146 C147 H14K 110.5 . .
C146 C147 H14L 110.5 . .
H14K C147 H14L 108.7 . .
C148 C147 C146 106.1(18) . .
C148 C147 H14K 110.5 . .
C148 C147 H14L 110.5 . .
C147 C148 H14M 110.2 . .
C147 C148 H14N 110.2 . .
H14M C148 H14N 108.5 . .
C149 C148 C147 107.7(19) . .
C149 C148 H14M 110.2 . .
C149 C148 H14N 110.2 . .
O145 C149 C148 105.2(19) . .
O145 C149 H14O 110.7 . .
O145 C149 H14P 110.7 . .
C148 C149 H14O 110.7 . .
C148 C149 H14P 110.7 . .
H14O C149 H14P 108.8 . .
C154 O150 C151 107.7(19) . .
O150 C151 H15G 110.6 . .
O150 C151 H15H 110.6 . .
O150 C151 C152 106(2) . .
H15G C151 H15H 108.7 . .
C152 C151 H15G 110.6 . .
C152 C151 H15H 110.6 . .
C151 C152 H15I 111.1 . .
C151 C152 H15J 111.1 . .
C151 C152 C153 103(2) . .
H15I C152 H15J 109.1 . .
C153 C152 H15I 111.1 . .
C153 C152 H15J 111.1 . .
C152 C153 H15K 111.2 . .
C152 C153 H15L 111.2 . .
H15K C153 H15L 109.1 . .
C154 C153 C152 103(2) . .
C154 C153 H15K 111.2 . .
C154 C153 H15L 111.2 . .
O150 C154 C153 108.6(19) . .
O150 C154 H15M 110.0 . .
O150 C154 H15N 110.0 . .
C153 C154 H15M 110.0 . .
C153 C154 H15N 110.0 . .
H15M C154 H15N 108.3 . .
C156 O155 C159 106.9(16) . .
O155 C156 H15O 110.1 . .
O155 C156 H15P 110.1 . .
O155 C156 C157 108.1(16) . .
H15O C156 H15P 108.4 . .
C157 C156 H15O 110.1 . .
C157 C156 H15P 110.1 . .
C156 C157 H15Q 110.7 . .
C156 C157 H15R 110.7 . .
H15Q C157 H15R 108.8 . .
C158 C157 C156 105.1(18) . .
C158 C157 H15Q 110.7 . .
C158 C157 H15R 110.7 . .
C157 C158 H15S 111.0 . .
C157 C158 H15T 111.0 . .
C157 C158 C159 103.9(19) . .
H15S C158 H15T 109.0 . .
C159 C158 H15S 111.0 . .
C159 C158 H15T 111.0 . .
O155 C159 C158 108.0(17) . .
O155 C159 H15U 110.1 . .
O155 C159 H15V 110.1 . .
C158 C159 H15U 110.1 . .
C158 C159 H15V 110.1 . .
H15U C159 H15V 108.4 . .

loop_
_geom_bond_atom_site_label_1
_geom_bond_atom_site_label_2
_geom_bond_distance
_geom_bond_site_symmetry_2
Gd1 N1 2.402(7) .
Gd1 N4 2.395(7) 2_666
Gd1 C10A 2.76(3) .
Gd1 C10B 2.66(3) .
Gd1 C11A 2.77(3) .
Gd1 C11B 2.63(3) .
Gd1 C12A 2.74(3) .
Gd1 C12B 2.64(2) .
Gd1 C13A 2.85(2) .
Gd1 C13B 2.54(2) .
Gd1 C14A 2.86(3) .
Gd1 C14B 2.59(3) .
Gd1 C20A 2.62(2) .
Gd1 C20B 2.80(2) .
Gd1 C21A 2.70(2) .
Gd1 C21B 2.68(3) .
Gd1 C22A 2.67(4) .
Gd1 C22B 2.76(5) .
Gd1 C23A 2.76(4) .
Gd1 C23B 2.64(4) .
Gd1 C24A 2.64(3) .
Gd1 C24B 2.79(2) .
Gd2 N2 2.406(7) .
Gd2 N3 2.400(7) .
Gd2 C30A 2.66(3) .
Gd2 C30B 2.75(3) .
Gd2 C31A 2.60(3) .
Gd2 C31B 2.77(2) .
Gd2 C32A 2.64(2) .
Gd2 C32B 2.77(3) .
Gd2 C33A 2.70(3) .
Gd2 C33B 2.72(3) .
Gd2 C34A 2.68(3) .
Gd2 C34B 2.76(3) .
Gd2 C40A 2.71(3) .
Gd2 C40B 2.68(2) .
Gd2 C41A 2.76(3) .
Gd2 C41B 2.69(2) .
Gd2 C42A 2.76(2) .
Gd2 C42B 2.63(3) .
Gd2 C43A 2.72(2) .
Gd2 C43B 2.66(2) .
Gd2 C44A 2.70(3) .
Gd2 C44B 2.68(3) .
N1 C1A 1.40(2) .
N1 C1B 1.28(2) .
N1 C4A 1.36(2) .
N1 C4B 1.38(3) .
N2 C2A 1.42(2) .
N2 C2B 1.34(2) .
N2 C3A 1.28(3) .
N2 C3B 1.49(2) .
N3 C5A 1.44(2) .
N3 C5B 1.391(19) .
N3 C7A 1.41(2) .
N3 C7B 1.29(2) .
N4 C6A 1.338(18) .
N4 C6B 1.52(2) .
N4 C8A 1.35(2) .
N4 C8B 1.36(2) .
C1A H1A 0.9500 .
C1A C2A 1.31(2) .
C1B H1B 0.9500 .
C1B C2B 1.37(2) .
C2A H2A 0.9500 .
C2B H2B 0.9500 .
C3A H3A 0.9500 .
C3A C4A 1.44(3) .
C3B H3B 0.9500 .
C3B C4B 1.28(3) .
C4A H4A 0.9500 .
C4B H4B 0.9500 .
C5A H5A 0.9500 .
C5A C6A 1.35(2) .
C5B H5B 0.9500 .
C5B C6B 1.36(2) .
C6A H6A 0.9500 .
C6B H6B 0.9500 .
C7A H7A 0.9500 .
C7A C8A 1.36(3) .
C7B H7B 0.9500 .
C7B C8B 1.38(3) .
C8A H8A 0.9500 .
C8B H8B 0.9500 .
C10A C11A 1.40(2) .
C10A C14A 1.36(2) .
C10A C15A 1.530(19) .
C10B C11B 1.39(2) .
C10B C14B 1.37(2) .
C10B C15B 1.517(19) .
C11A C12A 1.42(2) .
C11A C16A 1.543(18) .
C11B C12B 1.425(19) .
C11B C16B 1.546(18) .
C12A C13A 1.47(2) .
C12A C17A 1.51(2) .
C12B C13B 1.47(2) .
C12B C17B 1.52(2) .
C13A C14A 1.39(2) .
C13A C18A 1.507(19) .
C13B C14B 1.38(2) .
C13B C18B 1.504(19) .
C14A C19A 1.55(2) .
C14B C19B 1.55(2) .
C15A H15A 0.9800 .
C15A H15B 0.9800 .
C15A H15C 0.9800 .
C15B H15D 0.9800 .
C15B H15E 0.9800 .
C15B H15F 0.9800 .
C16A H16A 0.9800 .
C16A H16B 0.9800 .
C16A H16C 0.9800 .
C16B H16D 0.9800 .
C16B H16E 0.9800 .
C16B H16F 0.9800 .
C17A H17A 0.9800 .
C17A H17B 0.9800 .
C17A H17C 0.9800 .
C17B H17D 0.9800 .
C17B H17E 0.9800 .
C17B H17F 0.9800 .
C18A H18A 0.9800 .
C18A H18B 0.9800 .
C18A H18C 0.9800 .
C18B H18D 0.9800 .
C18B H18E 0.9800 .
C18B H18F 0.9800 .
C19A H19A 0.9800 .
C19A H19B 0.9800 .
C19A H19C 0.9800 .
C19B H19D 0.9800 .
C19B H19E 0.9800 .
C19B H19F 0.9800 .
C20A C21A 1.43(2) .
C20A C24A 1.43(2) .
C20A C25A 1.55(2) .
C20B C21B 1.45(3) .
C20B C24B 1.42(2) .
C20B C25B 1.55(2) .
C21A C22A 1.399(19) .
C21A C26A 1.49(2) .
C21B C22B 1.407(19) .
C21B C26B 1.47(2) .
C22A C23A 1.42(2) .
C22A C27A 1.551(18) .
C22B C23B 1.41(2) .
C22B C27B 1.547(19) .
C23A C24A 1.44(2) .
C23A C28A 1.514(19) .
C23B C24B 1.44(2) .
C23B C28B 1.519(18) .
C24A C29A 1.55(2) .
C24B C29B 1.54(2) .
C25A H25A 0.9800 .
C25A H25B 0.9800 .
C25A H25C 0.9800 .
C25B H25D 0.9800 .
C25B H25E 0.9800 .
C25B H25F 0.9800 .
C26A H26A 0.9800 .
C26A H26B 0.9800 .
C26A H26C 0.9800 .
C26B H26D 0.9800 .
C26B H26E 0.9800 .
C26B H26F 0.9800 .
C27A H27A 0.9800 .
C27A H27B 0.9800 .
C27A H27C 0.9800 .
C27B H27D 0.9800 .
C27B H27E 0.9800 .
C27B H27F 0.9800 .
C28A H28A 0.9800 .
C28A H28B 0.9800 .
C28A H28C 0.9800 .
C28B H28D 0.9800 .
C28B H28E 0.9800 .
C28B H28F 0.9800 .
C29A H29A 0.9800 .
C29A H29B 0.9800 .
C29A H29C 0.9800 .
C29B H29D 0.9800 .
C29B H29E 0.9800 .
C29B H29F 0.9800 .
C30A C31A 1.43(2) .
C30A C34A 1.48(2) .
C30A C35A 1.51(2) .
C30B C31B 1.43(2) .
C30B C34B 1.47(2) .
C30B C35B 1.510(19) .
C31A C32A 1.34(2) .
C31A C36A 1.50(2) .
C31B C32B 1.35(2) .
C31B C36B 1.498(19) .
C32A C33A 1.38(2) .
C32A C37A 1.56(2) .
C32B C33B 1.37(2) .
C32B C37B 1.56(2) .
C33A C34A 1.42(2) .
C33A C38A 1.54(2) .
C33B C34B 1.42(2) .
C33B C38B 1.55(2) .
C34A C39A 1.500(19) .
C34B C39B 1.492(18) .
C35A H35A 0.9800 .
C35A H35B 0.9800 .
C35A H35C 0.9800 .
C35B H35D 0.9800 .
C35B H35E 0.9800 .
C35B H35F 0.9800 .
C36A H36A 0.9800 .
C36A H36B 0.9800 .
C36A H36C 0.9800 .
C36B H36D 0.9800 .
C36B H36E 0.9800 .
C36B H36F 0.9800 .
C37A H37A 0.9800 .
C37A H37B 0.9800 .
C37A H37C 0.9800 .
C37B H37D 0.9800 .
C37B H37E 0.9800 .
C37B H37F 0.9800 .
C38A H38A 0.9800 .
C38A H38B 0.9800 .
C38A H38C 0.9800 .
C38B H38D 0.9800 .
C38B H38E 0.9800 .
C38B H38F 0.9800 .
C39A H39A 0.9800 .
C39A H39B 0.9800 .
C39A H39C 0.9800 .
C39B H39D 0.9800 .
C39B H39E 0.9800 .
C39B H39F 0.9800 .
C40A C41A 1.41(2) .
C40A C44A 1.393(19) .
C40A C45A 1.49(2) .
C40B C41B 1.42(2) .
C40B C44B 1.383(19) .
C40B C45B 1.50(2) .
C41A C42A 1.36(3) .
C41A C46A 1.52(2) .
C41B C42B 1.37(3) .
C41B C46B 1.53(2) .
C42A C43A 1.41(2) .
C42A C47A 1.52(2) .
C42B C43B 1.41(3) .
C42B C47B 1.52(2) .
C43A C44A 1.41(2) .
C43A C48A 1.50(2) .
C43B C44B 1.41(2) .
C43B C48B 1.50(2) .
C44A C49A 1.517(18) .
C44B C49B 1.516(19) .
C45A H45A 0.9800 .
C45A H45B 0.9800 .
C45A H45C 0.9800 .
C45B H45D 0.9800 .
C45B H45E 0.9800 .
C45B H45F 0.9800 .
C46A H46A 0.9800 .
C46A H46B 0.9800 .
C46A H46C 0.9800 .
C46B H46D 0.9800 .
C46B H46E 0.9800 .
C46B H46F 0.9800 .
C47A H47A 0.9800 .
C47A H47B 0.9800 .
C47A H47C 0.9800 .
C47B H47D 0.9800 .
C47B H47E 0.9800 .
C47B H47F 0.9800 .
C48A H48A 0.9800 .
C48A H48B 0.9800 .
C48A H48C 0.9800 .
C48B H48D 0.9800 .
C48B H48E 0.9800 .
C48B H48F 0.9800 .
C49A H49A 0.9800 .
C49A H49B 0.9800 .
C49A H49C 0.9800 .
C49B H49D 0.9800 .
C49B H49E 0.9800 .
C49B H49F 0.9800 .
O100 C101 1.429(18) .
O100 C104 1.426(18) .
C101 H10A 0.9900 .
C101 H10B 0.9900 .
C101 C102 1.500(19) .
C102 H10C 0.9900 .
C102 H10D 0.9900 .
C102 C103 1.469(18) .
C103 H10E 0.9900 .
C103 H10F 0.9900 .
C103 C104 1.486(18) .
C104 H10G 0.9900 .
C104 H10H 0.9900 .
O105 C106 1.444(19) .
O105 C109 1.43(2) .
C106 H10I 0.9900 .
C106 H10J 0.9900 .
C106 C107 1.50(2) .
C107 H10K 0.9900 .
C107 H10L 0.9900 .
C107 C108 1.50(2) .
C108 H10M 0.9900 .
C108 H10N 0.9900 .
C108 C109 1.49(2) .
C109 H10O 0.9900 .
C109 H10P 0.9900 .
O110 C111 1.475(17) .
O110 C114 1.446(17) .
C111 H11A 0.9900 .
C111 H11B 0.9900 .
C111 C112 1.486(17) .
C112 H11C 0.9900 .
C112 H11D 0.9900 .
C112 C113 1.423(17) .
C113 H11E 0.9900 .
C113 H11F 0.9900 .
C113 C114 1.437(17) .
C114 H11G 0.9900 .
C114 H11H 0.9900 .
O120 C121 1.425(19) .
O120 C124 1.47(2) .
C121 H12A 0.9900 .
C121 H12B 0.9900 .
C121 C122 1.48(2) .
C122 H12C 0.9900 .
C122 H12D 0.9900 .
C122 C123 1.49(2) .
C123 H12E 0.9900 .
C123 H12F 0.9900 .
C123 C124 1.48(2) .
C124 H12G 0.9900 .
C124 H12H 0.9900 .
O125 C126 1.454(18) .
O125 C129 1.418(19) .
C126 H12I 0.9900 .
C126 H12J 0.9900 .
C126 C127 1.489(19) .
C127 H12K 0.9900 .
C127 H12L 0.9900 .
C127 C128 1.52(2) .
C128 H12M 0.9900 .
C128 H12N 0.9900 .
C128 C129 1.492(19) .
C129 H12O 0.9900 .
C129 H12P 0.9900 .
O140 C141 1.457(19) .
O140 C144 1.441(19) .
C141 H14A 0.9900 .
C141 H14B 0.9900 .
C141 C142 1.509(19) .
C142 H14C 0.9900 .
C142 H14D 0.9900 .
C142 C143 1.48(2) .
C143 H14E 0.9900 .
C143 H14F 0.9900 .
C143 C144 1.461(19) .
C144 H14G 0.9900 .
C144 H14H 0.9900 .
O145 C146 1.447(19) .
O145 C149 1.459(19) .
C146 H14I 0.9900 .
C146 H14J 0.9900 .
C146 C147 1.50(2) .
C147 H14K 0.9900 .
C147 H14L 0.9900 .
C147 C148 1.474(19) .
C148 H14M 0.9900 .
C148 H14N 0.9900 .
C148 C149 1.470(19) .
C149 H14O 0.9900 .
C149 H14P 0.9900 .
O150 C151 1.45(2) .
O150 C154 1.427(19) .
C151 H15G 0.9900 .
C151 H15H 0.9900 .
C151 C152 1.49(2) .
C152 H15I 0.9900 .
C152 H15J 0.9900 .
C152 C153 1.50(2) .
C153 H15K 0.9900 .
C153 H15L 0.9900 .
C153 C154 1.48(2) .
C154 H15M 0.9900 .
C154 H15N 0.9900 .
O155 C156 1.424(14) .
O155 C159 1.429(14) .
C156 H15O 0.9900 .
C156 H15P 0.9900 .
C156 C157 1.500(14) .
C157 H15Q 0.9900 .
C157 H15R 0.9900 .
C157 C158 1.450(19) .
C158 H15S 0.9900 .
C158 H15T 0.9900 .
C158 C159 1.479(14) .
C159 H15U 0.9900 .
C159 H15V 0.9900 .

loop_
_geom_torsion_atom_site_label_1
_geom_torsion_atom_site_label_2
_geom_torsion_atom_site_label_3
_geom_torsion_atom_site_label_4
_geom_torsion
_geom_torsion_site_symmetry_1
_geom_torsion_site_symmetry_2
_geom_torsion_site_symmetry_3
_geom_torsion_site_symmetry_4
Gd1 N1 C1A C2A -179(2) . . . .
Gd1 N1 C1B C2B 177.2(16) . . . .
Gd1 N1 C4A C3A 178.2(15) . . . .
Gd1 N1 C4B C3B -180(2) . . . .
Gd1 N4 C6A C5A -175.9(10) 2_666 . . .
Gd1 N4 C6B C5B 177.7(11) 2_666 . . .
Gd1 N4 C8A C7A -179.0(13) 2_666 . . .
Gd1 N4 C8B C7B -178.4(12) 2_666 . . .
Gd1 C10A C11A C12A 67(2) . . . .
Gd1 C10A C11A C16A -117(3) . . . .
Gd1 C10A C14A C13A -66.0(19) . . . .
Gd1 C10A C14A C19A 123(3) . . . .
Gd1 C10B C11B C12B 68(2) . . . .
Gd1 C10B C11B C16B -125(3) . . . .
Gd1 C10B C14B C13B -65.8(18) . . . .
Gd1 C10B C14B C19B 125(3) . . . .
Gd1 C11A C12A C13A 74.3(16) . . . .
Gd1 C11A C12A C17A -119(3) . . . .
Gd1 C11B C12B C13B 63.1(17) . . . .
Gd1 C11B C12B C17B -122(3) . . . .
Gd1 C12A C13A C14A 68.5(17) . . . .
Gd1 C12A C13A C18A -120(2) . . . .
Gd1 C12B C13B C14B 71.2(16) . . . .
Gd1 C12B C13B C18B -124(2) . . . .
Gd1 C13A C14A C10A 64(2) . . . .
Gd1 C13A C14A C19A -124(2) . . . .
Gd1 C13B C14B C10B 69(2) . . . .
Gd1 C13B C14B C19B -120(2) . . . .
Gd1 C20A C21A C22A 66(2) . . . .
Gd1 C20A C21A C26A -120(2) . . . .
Gd1 C20A C24A C23A -73(2) . . . .
Gd1 C20A C24A C29A 115(2) . . . .
Gd1 C20B C21B C22B 74(3) . . . .
Gd1 C20B C21B C26B -126(3) . . . .
Gd1 C20B C24B C23B -62(2) . . . .
Gd1 C20B C24B C29B 121(2) . . . .
Gd1 C21A C22A C23A 71(3) . . . .
Gd1 C21A C22A C27A -127(4) . . . .
Gd1 C21B C22B C23B 59(4) . . . .
Gd1 C21B C22B C27B -117(4) . . . .
Gd1 C22A C23A C24A 62(3) . . . .
Gd1 C22A C23A C28A -117(4) . . . .
Gd1 C22B C23B C24B 77(2) . . . .
Gd1 C22B C23B C28B -124(4) . . . .
Gd1 C23A C24A C20A 69.0(18) . . . .
Gd1 C23A C24A C29A -119(3) . . . .
Gd1 C23B C24B C20B 65.8(17) . . . .
Gd1 C23B C24B C29B -116(2) . . . .
Gd2 N2 C2A C1A -179.2(19) . . . .
Gd2 N2 C2B C1B -176.0(16) . . . .
Gd2 N2 C3A C4A 178.6(18) . . . .
Gd2 N2 C3B C4B 174.4(17) . . . .
Gd2 N3 C5A C6A -172.9(12) . . . .
Gd2 N3 C5B C6B -179.6(11) . . . .
Gd2 N3 C7A C8A 178.1(13) . . . .
Gd2 N3 C7B C8B 178.7(12) . . . .
Gd2 C30A C31A C32A 70.9(18) . . . .
Gd2 C30A C31A C36A -121(3) . . . .
Gd2 C30A C34A C33A -70.0(17) . . . .
Gd2 C30A C34A C39A 120(3) . . . .
Gd2 C30B C31B C32B 69.4(18) . . . .
Gd2 C30B C31B C36B -127(3) . . . .
Gd2 C30B C34B C33B -67.4(17) . . . .
Gd2 C30B C34B C39B 115(2) . . . .
Gd2 C31A C32A C33A 69.5(19) . . . .
Gd2 C31A C32A C37A -130(3) . . . .
Gd2 C31B C32B C33B 65(2) . . . .
Gd2 C31B C32B C37B -122(3) . . . .
Gd2 C32A C33A C34A 64.8(19) . . . .
Gd2 C32A C33A C38A -123(3) . . . .
Gd2 C32B C33B C34B 71.4(18) . . . .
Gd2 C32B C33B C38B -115(3) . . . .
Gd2 C33A C34A C30A 68.3(17) . . . .
Gd2 C33A C34A C39A -124(3) . . . .
Gd2 C33B C34B C30B 68.0(17) . . . .
Gd2 C33B C34B C39B -115(3) . . . .
Gd2 C40A C41A C42A 67.6(19) . . . .
Gd2 C40A C41A C46A -112(3) . . . .
Gd2 C40A C44A C43A -70.6(18) . . . .
Gd2 C40A C44A C49A 127(3) . . . .
Gd2 C40B C41B C42B 65.3(16) . . . .
Gd2 C40B C41B C46B -117(2) . . . .
Gd2 C40B C44B C43B -67(2) . . . .
Gd2 C40B C44B C49B 124(3) . . . .
Gd2 C41A C42A C43A 67.7(14) . . . .
Gd2 C41A C42A C47A -123(2) . . . .
Gd2 C41B C42B C43B 70.4(18) . . . .
Gd2 C41B C42B C47B -121(3) . . . .
Gd2 C42A C43A C44A 67.2(17) . . . .
Gd2 C42A C43A C48A -117.5(19) . . . .
Gd2 C42B C43B C44B 68(2) . . . .
Gd2 C42B C43B C48B -121(3) . . . .
Gd2 C43A C44A C40A 70.1(19) . . . .
Gd2 C43A C44A C49A -126(3) . . . .
Gd2 C43B C44B C40B 68(2) . . . .
Gd2 C43B C44B C49B -123(3) . . . .
N1 C1A C2A N2 1(4) . . . .
N1 C1B C2B N2 0(3) . . . .
N2 C3A C4A N1 0(4) . . . .
N2 C3B C4B N1 4(4) . . . .
N3 C5A C6A N4 -10(2) . . . .
N3 C5B C6B N4 3(2) . . . .
N3 C7A C8A N4 0(3) . . . .
N3 C7B C8B N4 -1(3) . . . .
C1A N1 C4A C3A -1(3) . . . .
C1B N1 C4B C3B 6(3) . . . .
C2A N2 C3A C4A 1(3) . . . .
C2B N2 C3B C4B -11(3) . . . .
C3A N2 C2A C1A -2(3) . . . .
C3B N2 C2B C1B 9(3) . . . .
C4A N1 C1A C2A 0(3) . . . .
C4B N1 C1B C2B -8(3) . . . .
C5A N3 C7A C8A 6.0(19) . . . .
C5B N3 C7B C8B -6(2) . . . .
C6A N4 C8A C7A -11(2) . . . .
C6B N4 C8B C7B 8(2) . . . .
C7A N3 C5A C6A -0.9(16) . . . .
C7B N3 C5B C6B 4.7(16) . . . .
C8A N4 C6A C5A 16(2) . . . .
C8B N4 C6B C5B -8.6(19) . . . .
C10A C11A C12A Gd1 -67(2) . . . .
C10A C11A C12A C13A 7(3) . . . .
C10A C11A C12A C17A 174(3) . . . .
C10B C11B C12B Gd1 -69(2) . . . .
C10B C11B C12B C13B -6(3) . . . .
C10B C11B C12B C17B 169(3) . . . .
C11A C10A C14A Gd1 71(2) . . . .
C11A C10A C14A C13A 5(3) . . . .
C11A C10A C14A C19A -166(3) . . . .
C11A C12A C13A Gd1 -72.3(19) . . . .
C11A C12A C13A C14A -4(3) . . . .
C11A C12A C13A C18A 168(2) . . . .
C11B C10B C14B Gd1 65(2) . . . .
C11B C10B C14B C13B -1(3) . . . .
C11B C10B C14B C19B -171(3) . . . .
C11B C12B C13B Gd1 -65.8(19) . . . .
C11B C12B C13B C14B 5(3) . . . .
C11B C12B C13B C18B 170(2) . . . .
C12A C13A C14A Gd1 -64.7(16) . . . .
C12A C13A C14A C10A -1(3) . . . .
C12A C13A C14A C19A 172(2) . . . .
C12B C13B C14B Gd1 -71.9(16) . . . .
C12B C13B C14B C10B -3(3) . . . .
C12B C13B C14B C19B 168(2) . . . .
C14A C10A C11A Gd1 -75(2) . . . .
C14A C10A C11A C12A -8(4) . . . .
C14A C10A C11A C16A 168(3) . . . .
C14B C10B C11B Gd1 -64(2) . . . .
C14B C10B C11B C12B 5(3) . . . .
C14B C10B C11B C16B 171(3) . . . .
C15A C10A C11A Gd1 118(3) . . . .
C15A C10A C11A C12A -175(3) . . . .
C15A C10A C11A C16A 0(5) . . . .
C15A C10A C14A Gd1 -122(3) . . . .
C15A C10A C14A C13A 172(3) . . . .
C15A C10A C14A C19A 1(5) . . . .
C15B C10B C11B Gd1 119(3) . . . .
C15B C10B C11B C12B -172(3) . . . .
C15B C10B C11B C16B -6(5) . . . .
C15B C10B C14B Gd1 -119(3) . . . .
C15B C10B C14B C13B 176(3) . . . .
C15B C10B C14B C19B 6(5) . . . .
C16A C11A C12A Gd1 117(3) . . . .
C16A C11A C12A C13A -169(3) . . . .
C16A C11A C12A C17A -2(5) . . . .
C16B C11B C12B Gd1 125(3) . . . .
C16B C11B C12B C13B -172(3) . . . .
C16B C11B C12B C17B 3(5) . . . .
C17A C12A C13A Gd1 120(3) . . . .
C17A C12A C13A C14A -171(3) . . . .
C17A C12A C13A C18A 1(4) . . . .
C17B C12B C13B Gd1 119(3) . . . .
C17B C12B C13B C14B -169(3) . . . .
C17B C12B C13B C18B -4(4) . . . .
C18A C13A C14A Gd1 125(3) . . . .
C18A C13A C14A C10A -172(3) . . . .
C18A C13A C14A C19A 1(4) . . . .
C18B C13B C14B Gd1 126(3) . . . .
C18B C13B C14B C10B -165(3) . . . .
C18B C13B C14B C19B 5(4) . . . .
C20A C21A C22A Gd1 -64.9(17) . . . .
C20A C21A C22A C23A 6(4) . . . .
C20A C21A C22A C27A 168(3) . . . .
C20B C21B C22B Gd1 -75.3(17) . . . .
C20B C21B C22B C23B -16(5) . . . .
C20B C21B C22B C27B 167(4) . . . .
C21A C20A C24A Gd1 70.2(17) . . . .
C21A C20A C24A C23A -3(3) . . . .
C21A C20A C24A C29A -175(2) . . . .
C21A C22A C23A Gd1 -70(3) . . . .
C21A C22A C23A C24A -8(5) . . . .
C21A C22A C23A C28A 173(3) . . . .
C21B C20B C24B Gd1 62.9(17) . . . .
C21B C20B C24B C23B 1(3) . . . .
C21B C20B C24B C29B -177(2) . . . .
C21B C22B C23B Gd1 -60(3) . . . .
C21B C22B C23B C24B 17(5) . . . .
C21B C22B C23B C28B 175(3) . . . .
C22A C23A C24A Gd1 -63(3) . . . .
C22A C23A C24A C20A 6(4) . . . .
C22A C23A C24A C29A 179(3) . . . .
C22B C23B C24B Gd1 -76(3) . . . .
C22B C23B C24B C20B -10(4) . . . .
C22B C23B C24B C29B 167(3) . . . .
C24A C20A C21A Gd1 -68.6(17) . . . .
C24A C20A C21A C22A -2(3) . . . .
C24A C20A C21A C26A 171(2) . . . .
C24B C20B C21B Gd1 -65.9(16) . . . .
C24B C20B C21B C22B 9(3) . . . .
C24B C20B C21B C26B 168(2) . . . .
C25A C20A C21A Gd1 119(2) . . . .
C25A C20A C21A C22A -174(3) . . . .
C25A C20A C21A C26A -1(4) . . . .
C25A C20A C24A Gd1 -118(2) . . . .
C25A C20A C24A C23A 169(3) . . . .
C25A C20A C24A C29A -3(4) . . . .
C25B C20B C21B Gd1 112(2) . . . .
C25B C20B C21B C22B -173(3) . . . .
C25B C20B C21B C26B -13(4) . . . .
C25B C20B C24B Gd1 -116(2) . . . .
C25B C20B C24B C23B -177(3) . . . .
C25B C20B C24B C29B 5(4) . . . .
C26A C21A C22A Gd1 122(3) . . . .
C26A C21A C22A C23A -167(3) . . . .
C26A C21A C22A C27A -5(6) . . . .
C26B C21B C22B Gd1 124(3) . . . .
C26B C21B C22B C23B -176(3) . . . .
C26B C21B C22B C27B 7(6) . . . .
C27A C22A C23A Gd1 129(4) . . . .
C27A C22A C23A C24A -170(3) . . . .
C27A C22A C23A C28A 11(7) . . . .
C27B C22B C23B Gd1 116(4) . . . .
C27B C22B C23B C24B -167(4) . . . .
C27B C22B C23B C28B -8(7) . . . .
C28A C23A C24A Gd1 116(4) . . . .
C28A C23A C24A C20A -175(4) . . . .
C28A C23A C24A C29A -3(6) . . . .
C28B C23B C24B Gd1 125(4) . . . .
C28B C23B C24B C20B -169(3) . . . .
C28B C23B C24B C29B 9(5) . . . .
C30A C31A C32A Gd2 -70.9(18) . . . .
C30A C31A C32A C33A -1(3) . . . .
C30A C31A C32A C37A 159(3) . . . .
C30B C31B C32B Gd2 -68.2(17) . . . .
C30B C31B C32B C33B -3(3) . . . .
C30B C31B C32B C37B 170(3) . . . .
C31A C30A C34A Gd2 64.9(18) . . . .
C31A C30A C34A C33A -5(3) . . . .
C31A C30A C34A C39A -175(3) . . . .
C31A C32A C33A Gd2 -67.0(18) . . . .
C31A C32A C33A C34A -2(3) . . . .
C31A C32A C33A C38A 170(3) . . . .
C31B C30B C34B Gd2 69.5(17) . . . .
C31B C30B C34B C33B 2(3) . . . .
C31B C30B C34B C39B -176(2) . . . .
C31B C32B C33B Gd2 -67(2) . . . .
C31B C32B C33B C34B 5(3) . . . .
C31B C32B C33B C38B 178(3) . . . .
C32A C33A C34A Gd2 -63.9(18) . . . .
C32A C33A C34A C30A 4(3) . . . .
C32A C33A C34A C39A 172(3) . . . .
C32B C33B C34B Gd2 -72.0(19) . . . .
C32B C33B C34B C30B -4(3) . . . .
C32B C33B C34B C39B 173(3) . . . .
C34A C30A C31A Gd2 -66.8(18) . . . .
C34A C30A C31A C32A 4(3) . . . .
C34A C30A C31A C36A 173(3) . . . .
C34B C30B C31B Gd2 -68.9(17) . . . .
C34B C30B C31B C32B 1(3) . . . .
C34B C30B C31B C36B 164(3) . . . .
C35A C30A C31A Gd2 113(3) . . . .
C35A C30A C31A C32A -176(3) . . . .
C35A C30A C31A C36A -8(4) . . . .
C35A C30A C34A Gd2 -115(3) . . . .
C35A C30A C34A C33A 175(3) . . . .
C35A C30A C34A C39A 5(5) . . . .
C35B C30B C31B Gd2 119(2) . . . .
C35B C30B C31B C32B -172(2) . . . .
C35B C30B C31B C36B -8(4) . . . .
C35B C30B C34B Gd2 -120(3) . . . .
C35B C30B C34B C33B 173(3) . . . .
C35B C30B C34B C39B -5(4) . . . .
C36A C31A C32A Gd2 119(2) . . . .
C36A C31A C32A C33A -171(3) . . . .
C36A C31A C32A C37A -11(5) . . . .
C36B C31B C32B Gd2 125(2) . . . .
C36B C31B C32B C33B -170(2) . . . .
C36B C31B C32B C37B 4(4) . . . .
C37A C32A C33A Gd2 128(2) . . . .
C37A C32A C33A C34A -168(3) . . . .
C37A C32A C33A C38A 4(4) . . . .
C37B C32B C33B Gd2 119(2) . . . .
C37B C32B C33B C34B -170(2) . . . .
C37B C32B C33B C38B 3(5) . . . .
C38A C33A C34A Gd2 123(2) . . . .
C38A C33A C34A C30A -169(3) . . . .
C38A C33A C34A C39A -1(5) . . . .
C38B C33B C34B Gd2 113(2) . . . .
C38B C33B C34B C30B -179(2) . . . .
C38B C33B C34B C39B -2(4) . . . .
C40A C41A C42A Gd2 -66(2) . . . .
C40A C41A C42A C43A 2(3) . . . .
C40A C41A C42A C47A 171(2) . . . .
C40B C41B C42B Gd2 -66.3(15) . . . .
C40B C41B C42B C43B 4(3) . . . .
C40B C41B C42B C47B 173(3) . . . .
C41A C40A C44A Gd2 70(2) . . . .
C41A C40A C44A C43A 0(3) . . . .
C41A C40A C44A C49A -163(3) . . . .
C41A C42A C43A Gd2 -69.2(17) . . . .
C41A C42A C43A C44A -2(3) . . . .
C41A C42A C43A C48A 173(2) . . . .
C41B C40B C44B Gd2 68.6(17) . . . .
C41B C40B C44B C43B 1(3) . . . .
C41B C40B C44B C49B -168(3) . . . .
C41B C42B C43B Gd2 -71.4(18) . . . .
C41B C42B C43B C44B -3(3) . . . .
C41B C42B C43B C48B 168(3) . . . .
C42A C43A C44A Gd2 -68.8(15) . . . .
C42A C43A C44A C40A 1(3) . . . .
C42A C43A C44A C49A 165(3) . . . .
C42B C43B C44B Gd2 -66.7(18) . . . .
C42B C43B C44B C40B 1(3) . . . .
C42B C43B C44B C49B 170(3) . . . .
C44A C40A C41A Gd2 -69(2) . . . .
C44A C40A C41A C42A -1(3) . . . .
C44A C40A C41A C46A 179(3) . . . .
C44B C40B C41B Gd2 -69(2) . . . .
C44B C40B C41B C42B -3(3) . . . .
C44B C40B C41B C46B 174(2) . . . .
C45A C40A C41A Gd2 120(3) . . . .
C45A C40A C41A C42A -173(3) . . . .
C45A C40A C41A C46A 8(5) . . . .
C45A C40A C44A Gd2 -117(2) . . . .
C45A C40A C44A C43A 173(2) . . . .
C45A C40A C44A C49A 10(5) . . . .
C45B C40B C41B Gd2 118(3) . . . .
C45B C40B C41B C42B -177(3) . . . .
C45B C40B C41B C46B 1(4) . . . .
C45B C40B C44B Gd2 -118(3) . . . .
C45B C40B C44B C43B 175(3) . . . .
C45B C40B C44B C49B 6(5) . . . .
C46A C41A C42A Gd2 114(3) . . . .
C46A C41A C42A C43A -178(2) . . . .
C46A C41A C42A C47A -9(4) . . . .
C46B C41B C42B Gd2 116(2) . . . .
C46B C41B C42B C43B -173(2) . . . .
C46B C41B C42B C47B -4(4) . . . .
C47A C42A C43A Gd2 121(2) . . . .
C47A C42A C43A C44A -172(2) . . . .
C47A C42A C43A C48A 3(3) . . . .
C47B C42B C43B Gd2 119(2) . . . .
C47B C42B C43B C44B -173(3) . . . .
C47B C42B C43B C48B -2(4) . . . .
C48A C43A C44A Gd2 117(3) . . . .
C48A C43A C44A C40A -173(3) . . . .
C48A C43A C44A C49A -9(4) . . . .
C48B C43B C44B Gd2 123(3) . . . .
C48B C43B C44B C40B -169(3) . . . .
C48B C43B C44B C49B 0(5) . . . .
O100 C101 C102 C103 3(3) . . . .
C101 O100 C104 C103 8(4) . . . .
C101 C102 C103 C104 1(4) . . . .
C102 C103 C104 O100 -4(4) . . . .
C104 O100 C101 C102 -8(4) . . . .
O105 C106 C107 C108 -16(7) . . . .
C106 O105 C109 C108 31(7) . . . .
C106 C107 C108 C109 33(6) . . . .
C107 C108 C109 O105 -40(6) . . . .
C109 O105 C106 C107 -9(8) . . . .
O110 C111 C112 C113 -14(4) . . . .
C111 O110 C114 C113 -11(4) . . . .
C111 C112 C113 C114 8(4) . . . .
C112 C113 C114 O110 2(4) . . . .
C114 O110 C111 C112 15(4) . . . .
O120 C121 C122 C123 46(5) . . . .
C121 O120 C124 C123 45(5) . . . .
C121 C122 C123 C124 -22(6) . . . .
C122 C123 C124 O120 -12(6) . . . .
C124 O120 C121 C122 -58(5) . . . .
O125 C126 C127 C128 29(6) . . . .
C126 O125 C129 C128 -9(6) . . . .
C126 C127 C128 C129 -32(5) . . . .
C127 C128 C129 O125 26(6) . . . .
C129 O125 C126 C127 -13(6) . . . .
O140 C141 C142 C143 -11(7) . . . .
C141 O140 C144 C143 -3(6) . . . .
C141 C142 C143 C144 9(7) . . . .
C142 C143 C144 O140 -4(6) . . . .
C144 O140 C141 C142 8(6) . . . .
O145 C146 C147 C148 -15(6) . . . .
C146 O145 C149 C148 -29(6) . . . .
C146 C147 C148 C149 -3(7) . . . .
C147 C148 C149 O145 19(7) . . . .
C149 O145 C146 C147 27(5) . . . .
O150 C151 C152 C153 32(7) . . . .
C151 O150 C154 C153 -4(7) . . . .
C151 C152 C153 C154 -33(6) . . . .
C152 C153 C154 O150 23(7) . . . .
C154 O150 C151 C152 -18(7) . . . .
O155 C156 C157 C158 -17(6) . . . .
C156 O155 C159 C158 18(5) . . . .
C156 C157 C158 C159 27(5) . . . .
C157 C158 C159 O155 -28(5) . . . .
C159 O155 C156 C157 -1(6) . . . .
